data_7021368
loop_
_publ_author_name
'Chandrasekhar, Vadapalli'
'Sahoo, Dipankar'
'Narayanan, Ramakirushnan Suriya'
'Butcher, Raymond J.'
'Lloret, Franscesc'
'Pardo, Emilio'

_publ_section_title
;
 A hexaicosametallic copper(ii) phosphonate.
;
_journal_issue 23
_journal_name_full 'Dalton transactions (Cambridge, England : 2003)'
_journal_page_first 8192
_journal_page_last 8196
_journal_paper_doi 10.1039/c3dt00103b
_journal_volume 42
_journal_year 2013
_chemical_formula_moiety 'C206 H298 Cl6 Cu26 N4 O68 P18'
_chemical_formula_sum 'C206 H298 Cl6 Cu26 N4 O68 P18'
_chemical_formula_weight 6340.68
_chemical_name_common 'Cu26_metal phosphonate'
_chemical_name_systematic
;
?
;
_space_group_crystal_system monoclinic
_space_group_IT_number 15
_space_group_name_Hall '-C 2yc'
_space_group_name_H-M_alt 'C 1 2/c 1'
_symmetry_space_group_name_Hall '-C 2yc'
_symmetry_space_group_name_H-M 'C 1 2/c 1'
_atom_sites_solution_hydrogens geom
_atom_sites_solution_primary direct
_atom_sites_solution_secondary difmap
_audit_creation_date 2013-02-23
_audit_creation_method
;
Olex2 1.2
(compiled Dec 5 2012 16:20:19, GUI svn.r4385)
;
_cell_angle_alpha 90.00
_cell_angle_beta 114.353(3)
_cell_angle_gamma 90.00
_cell_formula_units_Z 4
_cell_length_a 39.396(3)
_cell_length_b 23.230(3)
_cell_length_c 39.059(5)
_cell_measurement_reflns_used 6835
_cell_measurement_temperature 173(2)
_cell_measurement_theta_max 19.89
_cell_measurement_theta_min 2.2
_cell_volume 32565(6)
_computing_cell_refinement 'SAINT v6.45A (Bruker, 2003)'
_computing_data_collection 'Bruker Apex 2'
_computing_data_reduction 'SAINT v6.45A (Bruker, 2003)'
_computing_molecular_graphics
;
O. V. Dolomanov, L. J. Bourhis, R. J. Gildea, J. A. K. Howard and H. Puschmann,
OLEX2: a complete structure solution, refinement and analysis program.
J. Appl. Cryst. (2009). 42, 339-341.
;
_computing_publication_material
;
O. V. Dolomanov, L. J. Bourhis, R. J. Gildea, J. A. K. Howard and H. Puschmann,
OLEX2: a complete structure solution, refinement and analysis program.
J. Appl. Cryst. (2009). 42, 339-341.
;
_computing_structure_refinement
;
XH, G.M. Sheldrick, Acta Cryst.
(2008). A64, 112-122
;
_computing_structure_solution
;
XS, G.M. Sheldrick, Acta Cryst.
(2008). A64, 112-122
;
_diffrn_ambient_temperature 173.15
_diffrn_measured_fraction_theta_full 0.998
_diffrn_measured_fraction_theta_max 0.998
_diffrn_measurement_device_type 'CCD area detector'
_diffrn_measurement_method 'phi and omega scans'
_diffrn_radiation_monochromator graphite
_diffrn_radiation_type MoK\a
_diffrn_radiation_wavelength 0.71073
_diffrn_reflns_av_R_equivalents 0.0900
_diffrn_reflns_av_unetI/netI 0.1259
_diffrn_reflns_limit_h_max 47
_diffrn_reflns_limit_h_min -47
_diffrn_reflns_limit_k_max 24
_diffrn_reflns_limit_k_min -27
_diffrn_reflns_limit_l_max 46
_diffrn_reflns_limit_l_min -37
_diffrn_reflns_number 86350
_diffrn_reflns_theta_full 25.27
_diffrn_reflns_theta_max 25.27
_diffrn_reflns_theta_min 1.84
_diffrn_source 'fine-focus sealed tube'
_exptl_absorpt_coefficient_mu 1.854
_exptl_absorpt_correction_T_max 0.830
_exptl_absorpt_correction_T_min 0.578
_exptl_absorpt_correction_type multi-scan
_exptl_absorpt_process_details
;
SADABS v.2.10 (Bruker,2003) was used for absorption correction.
;
_exptl_crystal_colour green
_exptl_crystal_colour_primary green
_exptl_crystal_density_diffrn 1.293
_exptl_crystal_density_method 'not measured'
_exptl_crystal_description block
_exptl_crystal_F_000 12928
_exptl_crystal_size_max 0.35
_exptl_crystal_size_mid 0.25
_exptl_crystal_size_min 0.1
_refine_diff_density_max 1.572
_refine_diff_density_min -1.268
_refine_diff_density_rms 0.128
_refine_ls_extinction_method none
_refine_ls_goodness_of_fit_ref 0.894
_refine_ls_hydrogen_treatment constr
_refine_ls_matrix_type full
_refine_ls_number_parameters 1037
_refine_ls_number_reflns 29483
_refine_ls_number_restraints 475
_refine_ls_restrained_S_all 0.899
_refine_ls_R_factor_all 0.1204
_refine_ls_R_factor_gt 0.0739
_refine_ls_shift/su_max 0.006
_refine_ls_shift/su_mean 0.000
_refine_ls_structure_factor_coef Fsqd
_refine_ls_weighting_details 'calc w=1/[\s^2^(Fo^2^)+(0.1135P)^2^+0.0000P] where P=(Fo^2^+2Fc^2^)/3'
_refine_ls_weighting_scheme calc
_refine_ls_wR_factor_gt 0.1903
_refine_ls_wR_factor_ref 0.2114
_reflns_number_gt 14384
_reflns_number_total 29483
_reflns_threshold_expression >2sigma(I)
_cod_data_source_file c3dt00103b.txt
_cod_data_source_block 892148
_cod_original_cell_volume 32564(7)
_cod_database_code 7021368
_olex2_refinement_description
;
1. Fixed Uiso
At 1.2 times of:
{H1DA,H1DB} of C1D, H5D of C5D, {H1EA,H1EB} of C1E, H5E of C5E, {H1FA,H1FB}
of C1F, H5F of C5F, {H1GA,H1GB} of C1G, H5A of C5A, {H1AA,H1AB} of C1A, {H1CA,
H1CB} of C1C, {H1BA,H1BB} of C1B, H5B of C5B, H5C of C5C, H5I of C5I, H1I of
C1I, {H1HA,H1HB} of C1H, H5G of C5G, H5H of C5H
At 1.5 times of:
{H9DA,H9DB,H9DC} of C9D, {H11J,H11K,H11L} of C11D, {H8DA,H8DB,H8DC} of C8D,
{H10J,H10K,H10L} of C10D, {H11M,H11N,H11O} of C11E, {H9EA,H9EB,H9EC} of C9E,
{H10M,H10N,H10O} of C10E, {H8EA,H8EB,H8EC} of C8E, {H8FA,H8FB,H8FC} of C8F,
{H9FA,H9FB,H9FC} of C9F, {H10P,H10Q,H10R} of C10F, {H11P,H11Q,H11R} of C11F,
{H8AA,H8AB,H8AC} of C8A, {H11A,H11B,H11C} of C11A, {H9AA,H9AB,H9AC} of C9A,
{H10A,H10B,H10C} of C10A, {H8BA,H8BB,H8BC} of C8B, {H10D,H10E,H10F} of C10B,
{H11D,H11E,H11F} of C11B, {H9BA,H9BB,H9BC} of C9B, {H8CA,H8CB,H8CC} of C8C,
{H9CA,H9CB,H9CC} of C9C, {H11G,H11H,H11I} of C11C, {H10G,H10H,H10I} of C10C,
{H8IA,H8IB,H8IC} of C8I, {H10Y,H10Z,H10{} of C10I, {H9IA,H9IB,H9IC} of C9I,
{H11Y,H11Z,H11{} of C11I, H1HY of O1HY, {H2HA,H2HB} of O2HY, H7HY of O7HY,
{H7A,H7B,H7C} of C7, {H3HA,H3HB} of O3HY, H6HY of O6HY, {H22A,H22B,H22C} of
C22S, H5HY of O5HY, H4HY of O4HY, {H8GA,H8GB,H8GC} of C8G, {H11S,H11T,H11U}
of C11G, {H9GA,H9GB,H9GC} of C9G, {H10S,H10T,H10U} of C10G, {H8HA,H8HB,H8HC}
of C8H, {H9HA,H9HB,H9HC} of C9H, {H10V,H10W,H10X} of C10H, {H11V,H11W,H11X}
of C11H
2. Restrained distances
N2S-C22S
2.68 with sigma of 0.001
3. Uiso/Uaniso restraints and constraints
Uanis(C8) ~ Ueq, Uanis(C7) ~ Ueq: with sigma of 0.01 and sigma for terminal atoms of 0.2
Uanis(C21S) ~ Ueq, Uanis(C22S) ~ Ueq: with sigma of 0.01 and sigma for terminal atoms of 0.2
Uanis(C9G) ~ Ueq, Uanis(C8G) ~ Ueq, Uanis(C11G) ~ Ueq, Uanis(C10G) ~ Ueq: with sigma of 0.01 and sigma for terminal atoms of 0.2
Uanis(C9G) ~ Ueq: with sigma of 0.01 and sigma for terminal atoms of 0.2
Uanis(C10C) ~ Ueq, Uanis(C6C) ~ Ueq, Uanis(C5C) ~ Ueq, Uanis(C9C) ~ Ueq, Uanis(C4C) ~ Ueq, Uanis(C8C) ~ Ueq, Uanis(C3C) ~ Ueq, Uanis(C7C) ~ Ueq, Uanis(C11C) ~ Ueq, Uanis(C2C) ~ Ueq, Uanis(C1C) ~ Ueq: with sigma of 0.01 and sigma for terminal atoms of 0.2
Uanis(C1F) ~ Ueq, Uanis(C2F) ~ Ueq, Uanis(C3F) ~ Ueq, Uanis(C8F) ~ Ueq, Uanis(C4F) ~ Ueq, Uanis(C9F) ~ Ueq, Uanis(C5F) ~ Ueq, Uanis(C6F) ~ Ueq, Uanis(C7F) ~ Ueq, Uanis(C11F) ~ Ueq, Uanis(C10F) ~ Ueq: with sigma of 0.01 and sigma for terminal atoms of 0.2
Uanis(C1H) ~ Ueq, Uanis(C2H) ~ Ueq, Uanis(C3H) ~ Ueq, Uanis(C8H) ~ Ueq, Uanis(C4H) ~ Ueq, Uanis(C9H) ~ Ueq, Uanis(C5H) ~ Ueq, Uanis(C6H) ~ Ueq, Uanis(C10H) ~ Ueq, Uanis(C7H) ~ Ueq, Uanis(C11H) ~ Ueq: with sigma of 0.01 and sigma for terminal atoms of 0.2
Uanis(C8G) ~ Ueq, Uanis(C3G) ~ Ueq, Uanis(C2G) ~ Ueq, Uanis(C1G) ~ Ueq, Uanis(C7G) ~ Ueq, Uanis(C11G) ~ Ueq, Uanis(C6G) ~ Ueq, Uanis(C5G) ~ Ueq, Uanis(C4G) ~ Ueq, Uanis(C9G) ~ Ueq, Uanis(C10G) ~ Ueq: with sigma of 0.01 and sigma for terminal atoms of 0.2
Uanis(C9A) ~ Ueq, Uanis(C4A) ~ Ueq, Uanis(C5A) ~ Ueq, Uanis(C6A) ~ Ueq, Uanis(C10A) ~ Ueq, Uanis(C7A) ~ Ueq, Uanis(C11A) ~ Ueq, Uanis(C2A) ~ Ueq, Uanis(C3A) ~ Ueq, Uanis(C8A) ~ Ueq: with sigma of 0.01 and sigma for terminal atoms of 0.2
Uanis(C3A) ~ Ueq, Uanis(C4A) ~ Ueq, Uanis(C5A) ~ Ueq, Uanis(C6A) ~ Ueq, Uanis(C7A) ~ Ueq, Uanis(C2A) ~ Ueq, Uanis(C8A) ~ Ueq, Uanis(C9A) ~ Ueq, Uanis(C10A) ~ Ueq, Uanis(C11A) ~ Ueq: with sigma of 0.1 and sigma for terminal atoms of 0.2
Uanis(C2H) ~ Ueq, Uanis(C7H) ~ Ueq, Uanis(C6H) ~ Ueq, Uanis(C5H) ~ Ueq, Uanis(C4H) ~ Ueq, Uanis(C3H) ~ Ueq: with sigma of 0.1 and sigma for terminal atoms of 0.2
Uanis(C8) = Uanis(C7)
Uanis(C9G) = Uanis(C8G) = Uanis(C11G) = Uanis(C10G)
Uanis(C21S) = Uanis(C22S)
Uanis(C9B) = Uanis(C8B) = Uanis(C10B) = Uanis(C11B) = Uanis(C1B) = Uanis(C2B) = Uanis(C3B) = Uanis(C4B) = Uanis(C5B) = Uanis(C7B) = Uanis(C6B)
Uanis(C9E) = Uanis(C4E) = Uanis(C8E) = Uanis(C5E) = Uanis(C3E) = Uanis(C2E) = Uanis(C7E) = Uanis(C6E) = Uanis(C10E) = Uanis(C11E) = Uanis(C1E)
Uanis(C1C) = Uanis(C7C) = Uanis(C11C) = Uanis(C2C) = Uanis(C8C) = Uanis(C3C) = Uanis(C4C) = Uanis(C9C) = Uanis(C5C) = Uanis(C6C) = Uanis(C10C)
Uanis(C8F) = Uanis(C3F) = Uanis(C4F) = Uanis(C1F) = Uanis(C2F) = Uanis(C7F) = Uanis(C11F) = Uanis(C6F) = Uanis(C10F) = Uanis(C5F) = Uanis(C9F)
Uanis(C1H) = Uanis(C11H) = Uanis(C7H) = Uanis(C2H) = Uanis(C3H) = Uanis(C4H) = Uanis(C5H) = Uanis(C6H) = Uanis(C10H) = Uanis(C9H) = Uanis(C8H)
Uanis(C11I) = Uanis(C7I) = Uanis(C6I) = Uanis(C10I) = Uanis(C5I) = Uanis(C4I) = Uanis(C9I) = Uanis(C8I) = Uanis(C3I) = Uanis(C2I) = Uanis(C1I)
Uanis(C4A) = Uanis(C5A) = Uanis(C6A) = Uanis(C7A) = Uanis(C2A) = Uanis(C3A) = Uanis(C8A) = Uanis(C9A) = Uanis(C10A) = Uanis(C11A)
4.a Riding coordinates:
O1HY(H1HY), O5HY(H5HY), O6HY(H6HY), O7HY(H7HY)
4.b Rotating group:
O2HY(H2HA,H2HB)
4.c Ternary CH refined with riding coordinates:
O4HY(H4HY)
4.d Secondary CH2 refined with riding coordinates:
C1A(H1AA,H1AB), C1B(H1BA,H1BB), C1C(H1CA,H1CB), C1D(H1DA,H1DB), C1E(H1EA,
H1EB), C1F(H1FA,H1FB), C1G(H1GA,H1GB), C1H(H1HA,H1HB), O3HY(H3HA,H3HB)
4.e Me refined with riding coordinates:
C8A(H8AA,H8AB,H8AC), C9A(H9AA,H9AB,H9AC), C10A(H10A,H10B,H10C), C11A(H11A,
H11B,H11C), C8B(H8BA,H8BB,H8BC), C9B(H9BA,H9BB,H9BC), C10B(H10D,H10E,H10F),
C11B(H11D,H11E,H11F), C8C(H8CA,H8CB,H8CC), C9C(H9CA,H9CB,H9CC), C10C(H10G,H10H,
H10I), C11C(H11G,H11H,H11I), C8D(H8DA,H8DB,H8DC), C9D(H9DA,H9DB,H9DC),
C11D(H11J,H11K,H11L), C8E(H8EA,H8EB,H8EC), C9E(H9EA,H9EB,H9EC), C11E(H11M,H11N,
H11O), C8F(H8FA,H8FB,H8FC), C9F(H9FA,H9FB,H9FC), C10F(H10P,H10Q,H10R),
C11F(H11P,H11Q,H11R), C8G(H8GA,H8GB,H8GC), C9G(H9GA,H9GB,H9GC), C10G(H10S,H10T,
H10U), C11G(H11S,H11T,H11U), C8H(H8HA,H8HB,H8HC), C9H(H9HA,H9HB,H9HC),
C10H(H10V,H10W,H10X), C11H(H11V,H11W,H11X), C8I(H8IA,H8IB,H8IC), C9I(H9IA,H9IB,
H9IC), C10I(H10Y,H10Z,H10{), C11I(H11Y,H11Z,H11{), C22S(H22A,H22B,H22C)
4.f Aromatic/amide H refined with riding coordinates:
C5A(H5A), C5B(H5B), C5C(H5C), C5D(H5D), C5E(H5E), C5F(H5F), C5G(H5G),
C5H(H5H), C1I(H1I), C5I(H5I)
4.g Idealised Me refined as rotating group:
C10D(H10J,H10K,H10L), C10E(H10M,H10N,H10O), C7(H7A,H7B,H7C)
;

loop_
_space_group_symop_id
_space_group_symop_operation_xyz
1 'x, y, z'
2 '-x, y, -z+1/2'
3 'x+1/2, y+1/2, z'
4 '-x+1/2, y+1/2, -z+1/2'
5 '-x, -y, -z'
6 'x, -y, z-1/2'
7 '-x+1/2, -y+1/2, -z'
8 'x+1/2, -y+1/2, z-1/2'

loop_
_atom_site_label
_atom_site_type_symbol
_atom_site_fract_x
_atom_site_fract_y
_atom_site_fract_z
_atom_site_U_iso_or_equiv
_atom_site_adp_type
_atom_site_occupancy
_atom_site_symmetry_multiplicity
_atom_site_calc_flag
_atom_site_refinement_flags
Cu1 Cu 0.80860(3) 0.38849(4) 0.41362(3) 0.0466(3) Uani 1 1 d .
Cu2 Cu 0.71878(3) 0.33949(5) 0.36509(3) 0.0553(3) Uani 1 1 d .
Cu3 Cu 0.78087(3) 0.45234(5) 0.49514(3) 0.0473(3) Uani 1 1 d .
Cu4 Cu 0.69904(3) 0.45018(4) 0.46794(3) 0.0407(2) Uani 1 1 d .
Cu5 Cu 0.64994(3) 0.40256(4) 0.38637(3) 0.0397(2) Uani 1 1 d .
Cu6 Cu 0.62411(3) 0.33550(4) 0.47810(3) 0.0415(3) Uani 1 1 d .
Cu7 Cu 0.62324(3) 0.24898(4) 0.41289(3) 0.0449(3) Uani 1 1 d .
Cu8 Cu 0.65858(3) 0.15665(4) 0.38590(3) 0.0461(3) Uani 1 1 d .
Cu9 Cu 0.63915(3) 0.11550(4) 0.46185(3) 0.0428(3) Uani 1 1 d .
Cu10 Cu 0.70910(3) 0.19293(4) 0.34475(3) 0.0446(3) Uani 1 1 d .
Cu11 Cu 0.75299(3) 0.06377(4) 0.43407(3) 0.0439(3) Uani 1 1 d .
Cu12 Cu 0.80818(3) 0.16294(4) 0.42728(3) 0.0464(3) Uani 1 1 d .
Cu13 Cu 0.84797(3) 0.27325(4) 0.45320(3) 0.0455(3) Uani 1 1 d .
Cl1 Cl 0.73346(6) 0.17347(9) 0.42381(6) 0.0448(5) Uani 1 1 d .
Cl2 Cl 0.69549(5) 0.16461(8) 0.52034(5) 0.0417(5) Uani 1 1 d .
Cl3 Cl 0.67794(5) 0.33279(9) 0.45286(5) 0.0420(5) Uani 1 1 d .
P1 P 0.84807(6) 0.47764(10) 0.47645(7) 0.0476(6) Uani 1 1 d .
P2 P 0.73126(6) 0.45273(9) 0.40560(6) 0.0415(5) Uani 1 1 d .
P3 P 0.57792(6) 0.36063(10) 0.39230(7) 0.0469(6) Uani 1 1 d .
P4 P 0.64564(6) 0.27832(9) 0.34455(6) 0.0398(5) Uani 1 1 d .
P5 P 0.58925(6) 0.21257(10) 0.46779(6) 0.0450(6) Uani 1 1 d .
P6 P 0.67183(6) 0.03622(9) 0.41978(6) 0.0440(5) Uani 1 1 d .
P7 P 0.76197(7) 0.08829(10) 0.35892(6) 0.0494(6) Uani 1 1 d .
P8 P 0.83883(6) 0.05614(10) 0.47726(6) 0.0453(6) Uani 1 1 d .
P9 P 0.78527(6) 0.26961(10) 0.36949(6) 0.0437(5) Uani 1 1 d .
O1A O 0.81118(15) 0.4953(2) 0.47764(16) 0.0519(15) Uani 1 1 d .
O2A O 0.84287(14) 0.4487(2) 0.43989(16) 0.0526(15) Uani 1 1 d .
O3A O 0.87286(14) 0.4437(2) 0.51073(16) 0.0481(14) Uani 1 1 d .
C1A C 0.8734(2) 0.5447(4) 0.4765(3) 0.063(3) Uani 1 1 d .
H1AA H 0.8943 0.5346 0.4699 0.075 Uiso 1 1 calc R
H1AB H 0.8563 0.5698 0.4563 0.075 Uiso 1 1 calc R
C2A C 0.8894(5) 0.5803(7) 0.5133(5) 0.1287(18) Uani 1 1 d U
C3A C 0.8684(5) 0.6258(7) 0.5218(5) 0.1287(18) Uani 1 1 d U
C4A C 0.8932(5) 0.6515(7) 0.5599(5) 0.1287(18) Uani 1 1 d U
C5A C 0.9238(5) 0.6348(7) 0.5785(5) 0.1287(18) Uani 1 1 d U
H5A H 0.9363 0.6551 0.6015 0.154 Uiso 1 1 calc R
C6A C 0.9421(5) 0.5959(7) 0.5732(5) 0.1287(18) Uani 1 1 d U
C7A C 0.9270(5) 0.5630(7) 0.5388(5) 0.1287(18) Uani 1 1 d U
C8A C 0.8354(4) 0.6330(6) 0.4952(4) 0.1287(18) Uani 1 1 d U
H8AA H 0.8226 0.6640 0.5022 0.193 Uiso 1 1 calc R
H8AB H 0.8211 0.5972 0.4915 0.193 Uiso 1 1 calc R
H8AC H 0.8376 0.6431 0.4719 0.193 Uiso 1 1 calc R
C9A C 0.8728(4) 0.6925(6) 0.5709(4) 0.1287(18) Uani 1 1 d U
H9AA H 0.8890 0.7091 0.5952 0.193 Uiso 1 1 calc R
H9AB H 0.8515 0.6736 0.5729 0.193 Uiso 1 1 calc R
H9AC H 0.8638 0.7232 0.5520 0.193 Uiso 1 1 calc R
C10A C 0.9841(4) 0.5774(6) 0.6017(4) 0.1287(18) Uani 1 1 d U
H10A H 0.9917 0.5992 0.6252 0.193 Uiso 1 1 calc R
H10B H 1.0014 0.5858 0.5901 0.193 Uiso 1 1 calc R
H10C H 0.9848 0.5361 0.6071 0.193 Uiso 1 1 calc R
C11A C 0.9486(4) 0.5154(6) 0.5330(4) 0.1287(18) Uani 1 1 d U
H11A H 0.9728 0.5130 0.5546 0.193 Uiso 1 1 calc R
H11B H 0.9523 0.5223 0.5101 0.193 Uiso 1 1 calc R
H11C H 0.9350 0.4792 0.5306 0.193 Uiso 1 1 calc R
O1B O 0.76495(13) 0.4354(2) 0.39961(14) 0.0401(13) Uani 1 1 d .
O2B O 0.69837(13) 0.4137(2) 0.38244(13) 0.0389(13) Uani 1 1 d .
O3B O 0.73707(13) 0.4501(2) 0.44724(14) 0.0405(13) Uani 1 1 d .
C1B C 0.7201(3) 0.5251(5) 0.3903(3) 0.0811(10) Uani 1 1 d .
H1BA H 0.6966 0.5353 0.3924 0.097 Uiso 1 1 calc R
H1BB H 0.7399 0.5502 0.4079 0.097 Uiso 1 1 calc R
C2B C 0.7155(3) 0.5389(5) 0.3510(3) 0.0811(10) Uani 1 1 d .
C3B C 0.6819(3) 0.5307(5) 0.3210(3) 0.0811(10) Uani 1 1 d .
C4B C 0.6787(3) 0.5347(5) 0.2830(3) 0.0811(10) Uani 1 1 d .
C5B C 0.7096(3) 0.5524(5) 0.2776(3) 0.0811(10) Uani 1 1 d .
H5B H 0.7079 0.5576 0.2528 0.097 Uiso 1 1 calc R
C6B C 0.7442(3) 0.5630(5) 0.3089(3) 0.0811(10) Uani 1 1 d .
C7B C 0.7466(3) 0.5553(5) 0.3443(3) 0.0811(10) Uani 1 1 d .
C8B C 0.6464(3) 0.5089(5) 0.3253(3) 0.0811(10) Uani 1 1 d .
H8BA H 0.6256 0.5062 0.3004 0.122 Uiso 1 1 calc R
H8BB H 0.6399 0.5359 0.3409 0.122 Uiso 1 1 calc R
H8BC H 0.6513 0.4708 0.3372 0.122 Uiso 1 1 calc R
C9B C 0.6428(3) 0.5213(5) 0.2488(3) 0.0811(10) Uani 1 1 d .
H9BA H 0.6469 0.5268 0.2259 0.122 Uiso 1 1 calc R
H9BB H 0.6230 0.5473 0.2483 0.122 Uiso 1 1 calc R
H9BC H 0.6355 0.4814 0.2501 0.122 Uiso 1 1 calc R
C10B C 0.7770(3) 0.5775(5) 0.3001(3) 0.0811(10) Uani 1 1 d .
H10D H 0.7989 0.5848 0.3236 0.122 Uiso 1 1 calc R
H10E H 0.7713 0.6119 0.2842 0.122 Uiso 1 1 calc R
H10F H 0.7821 0.5451 0.2869 0.122 Uiso 1 1 calc R
C11B C 0.7843(3) 0.5615(5) 0.3772(3) 0.0811(10) Uani 1 1 d .
H11D H 0.8029 0.5728 0.3680 0.122 Uiso 1 1 calc R
H11E H 0.7914 0.5246 0.3905 0.122 Uiso 1 1 calc R
H11F H 0.7828 0.5909 0.3945 0.122 Uiso 1 1 calc R
O1C O 0.59820(14) 0.4040(2) 0.37798(15) 0.0453(14) Uani 1 1 d .
O2C O 0.58392(13) 0.2996(2) 0.38350(14) 0.0434(13) Uani 1 1 d .
O3C O 0.58650(14) 0.3696(2) 0.43418(15) 0.0463(14) Uani 1 1 d .
C1C C 0.5284(3) 0.3790(5) 0.3653(3) 0.0876(11) Uani 1 1 d U
H1CA H 0.5247 0.4194 0.3711 0.105 Uiso 1 1 calc R
H1CB H 0.5230 0.3772 0.3382 0.105 Uiso 1 1 calc R
C2C C 0.5005(3) 0.3424(5) 0.3720(4) 0.0876(11) Uani 1 1 d U
C3C C 0.4862(3) 0.2954(5) 0.3487(4) 0.0876(11) Uani 1 1 d U
C4C C 0.4577(3) 0.2600(5) 0.3546(4) 0.0876(11) Uani 1 1 d U
C5C C 0.4481(3) 0.2797(5) 0.3835(4) 0.0876(11) Uani 1 1 d U
H5C H 0.4296 0.2585 0.3879 0.105 Uiso 1 1 calc R
C6C C 0.4616(3) 0.3225(6) 0.4040(4) 0.0876(11) Uani 1 1 d U
C7C C 0.4876(3) 0.3555(5) 0.3999(4) 0.0876(11) Uani 1 1 d U
C8C C 0.4971(3) 0.2795(5) 0.3179(3) 0.0876(11) Uani 1 1 d U
H8CA H 0.5160 0.3066 0.3174 0.131 Uiso 1 1 calc R
H8CB H 0.4752 0.2810 0.2938 0.131 Uiso 1 1 calc R
H8CC H 0.5074 0.2404 0.3221 0.131 Uiso 1 1 calc R
C9C C 0.4408(3) 0.2126(5) 0.3320(3) 0.0876(11) Uani 1 1 d U
H9CA H 0.4523 0.2058 0.3144 0.131 Uiso 1 1 calc R
H9CB H 0.4142 0.2203 0.3179 0.131 Uiso 1 1 calc R
H9CC H 0.4441 0.1786 0.3479 0.131 Uiso 1 1 calc R
C10C C 0.4481(3) 0.3380(5) 0.4361(3) 0.0876(11) Uani 1 1 d U
H10G H 0.4294 0.3099 0.4359 0.131 Uiso 1 1 calc R
H10H H 0.4371 0.3766 0.4316 0.131 Uiso 1 1 calc R
H10I H 0.4694 0.3371 0.4606 0.131 Uiso 1 1 calc R
C11C C 0.5033(3) 0.4100(5) 0.4247(3) 0.0876(11) Uani 1 1 d U
H11G H 0.4923 0.4130 0.4430 0.131 Uiso 1 1 calc R
H11H H 0.4969 0.4443 0.4087 0.131 Uiso 1 1 calc R
H11I H 0.5304 0.4068 0.4378 0.131 Uiso 1 1 calc R
O1D O 0.64210(13) 0.2380(2) 0.37473(14) 0.0404(13) Uani 1 1 d .
O2D O 0.64170(13) 0.3406(2) 0.35166(14) 0.0385(13) Uani 1 1 d .
O3D O 0.68408(14) 0.2672(2) 0.34384(14) 0.0406(13) Uani 1 1 d .
C1D C 0.6089(2) 0.2599(3) 0.3001(2) 0.0400(19) Uani 1 1 d .
H1DA H 0.6114 0.2188 0.2949 0.048 Uiso 1 1 calc R
H1DB H 0.5847 0.2647 0.3020 0.048 Uiso 1 1 calc R
C2D C 0.6083(2) 0.2950(4) 0.2678(2) 0.044(2) Uani 1 1 d .
C3D C 0.6294(2) 0.2799(4) 0.2481(2) 0.046(2) Uani 1 1 d .
C4D C 0.6271(3) 0.3138(4) 0.2175(3) 0.060(3) Uani 1 1 d .
C5D C 0.6048(3) 0.3614(4) 0.2073(3) 0.066(3) Uani 1 1 d .
H5D H 0.6041 0.3843 0.1869 0.079 Uiso 1 1 calc R
C6D C 0.5823(2) 0.3775(4) 0.2269(3) 0.065(3) Uani 1 1 d .
C7D C 0.5852(2) 0.3441(4) 0.2575(2) 0.055(2) Uani 1 1 d .
C8D C 0.6554(3) 0.2274(4) 0.2575(2) 0.064(3) Uani 1 1 d .
H8DA H 0.6544 0.2069 0.2790 0.096 Uiso 1 1 calc R
H8DB H 0.6809 0.2401 0.2637 0.096 Uiso 1 1 calc R
H8DC H 0.6473 0.2015 0.2358 0.096 Uiso 1 1 calc R
C9D C 0.6483(3) 0.2991(5) 0.1939(3) 0.086(3) Uani 1 1 d .
H9DA H 0.6429 0.3279 0.1740 0.129 Uiso 1 1 calc R
H9DB H 0.6406 0.2610 0.1825 0.129 Uiso 1 1 calc R
H9DC H 0.6751 0.2988 0.2098 0.129 Uiso 1 1 calc R
C10D C 0.5577(3) 0.4293(4) 0.2145(3) 0.067(3) Uani 1 1 d .
H10J H 0.5607 0.4475 0.1933 0.100 Uiso 1 1 calc R
H10K H 0.5646 0.4567 0.2354 0.100 Uiso 1 1 calc R
H10L H 0.5317 0.4176 0.2067 0.100 Uiso 1 1 calc R
C11D C 0.5620(2) 0.3616(4) 0.2787(2) 0.056(2) Uani 1 1 d .
H11J H 0.5479 0.3966 0.2675 0.084 Uiso 1 1 calc R
H11K H 0.5785 0.3690 0.3051 0.084 Uiso 1 1 calc R
H11L H 0.5447 0.3305 0.2774 0.084 Uiso 1 1 calc R
O1E O 0.61146(13) 0.2586(2) 0.45625(14) 0.0406(13) Uani 1 1 d .
O2E O 0.60186(13) 0.2149(2) 0.50964(15) 0.0491(15) Uani 1 1 d .
O3E O 0.59319(13) 0.1543(2) 0.45150(16) 0.0489(15) Uani 1 1 d .
C1E C 0.5410(2) 0.2346(5) 0.4456(3) 0.0803(11) Uani 1 1 d .
H1EA H 0.5394 0.2757 0.4515 0.096 Uiso 1 1 calc R
H1EB H 0.5325 0.2314 0.4181 0.096 Uiso 1 1 calc R
C2E C 0.5137(3) 0.2003(5) 0.4570(3) 0.0803(11) Uani 1 1 d .
C3E C 0.4973(3) 0.1498(5) 0.4374(3) 0.0803(11) Uani 1 1 d .
C4E C 0.4708(3) 0.1213(5) 0.4471(3) 0.0803(11) Uani 1 1 d .
C5E C 0.4630(3) 0.1448(5) 0.4754(3) 0.0803(11) Uani 1 1 d .
H5E H 0.4442 0.1269 0.4810 0.096 Uiso 1 1 calc R
C6E C 0.4801(3) 0.1908(5) 0.4956(3) 0.0803(11) Uani 1 1 d .
C7E C 0.5057(3) 0.2205(5) 0.4864(3) 0.0803(11) Uani 1 1 d .
C8E C 0.5058(3) 0.1269(5) 0.4066(3) 0.0803(11) Uani 1 1 d .
H8EA H 0.4910 0.0922 0.3963 0.121 Uiso 1 1 calc R
H8EB H 0.5324 0.1174 0.4163 0.121 Uiso 1 1 calc R
H8EC H 0.4998 0.1560 0.3868 0.121 Uiso 1 1 calc R
C9E C 0.4502(3) 0.0671(5) 0.4255(3) 0.0803(11) Uani 1 1 d .
H9EA H 0.4596 0.0568 0.4066 0.121 Uiso 1 1 calc R
H9EB H 0.4235 0.0750 0.4130 0.121 Uiso 1 1 calc R
H9EC H 0.4546 0.0351 0.4431 0.121 Uiso 1 1 calc R
C10E C 0.4697(3) 0.2144(5) 0.5271(3) 0.0803(11) Uani 1 1 d .
H10M H 0.4477 0.1941 0.5265 0.121 Uiso 1 1 calc R
H10N H 0.4643 0.2557 0.5231 0.121 Uiso 1 1 calc R
H10O H 0.4906 0.2085 0.5515 0.121 Uiso 1 1 calc R
C11E C 0.5273(3) 0.2716(4) 0.5097(3) 0.0803(11) Uani 1 1 d .
H11M H 0.5183 0.2803 0.5291 0.121 Uiso 1 1 calc R
H11N H 0.5235 0.3052 0.4934 0.121 Uiso 1 1 calc R
H11O H 0.5539 0.2622 0.5217 0.121 Uiso 1 1 calc R
O1F O 0.67772(14) 0.0661(2) 0.45694(14) 0.0423(13) Uani 1 1 d .
O2F O 0.64906(14) 0.0748(2) 0.38775(14) 0.0472(14) Uani 1 1 d .
O3F O 0.70956(16) 0.0180(2) 0.42102(15) 0.0514(15) Uani 1 1 d .
C1F C 0.6457(4) -0.0290(5) 0.4171(4) 0.1120(14) Uani 1 1 d U
H1FA H 0.6619 -0.0561 0.4366 0.134 Uiso 1 1 calc R
H1FB H 0.6243 -0.0193 0.4232 0.134 Uiso 1 1 calc R
C2F C 0.6309(4) -0.0595(6) 0.3789(4) 0.1120(14) Uani 1 1 d U
C3F C 0.5941(4) -0.0441(6) 0.3524(4) 0.1120(14) Uani 1 1 d U
C4F C 0.5824(4) -0.0764(6) 0.3171(4) 0.1120(14) Uani 1 1 d U
C5F C 0.6037(4) -0.1125(6) 0.3118(4) 0.1120(14) Uani 1 1 d U
H5F H 0.5934 -0.1328 0.2886 0.134 Uiso 1 1 calc R
C6F C 0.6391(4) -0.1261(6) 0.3346(4) 0.1120(14) Uani 1 1 d U
C7F C 0.6543(4) -0.1001(6) 0.3729(4) 0.1120(14) Uani 1 1 d U
C8F C 0.5714(4) -0.0020(5) 0.3616(4) 0.1120(14) Uani 1 1 d U
H8FA H 0.5476 0.0035 0.3398 0.168 Uiso 1 1 calc R
H8FB H 0.5847 0.0347 0.3684 0.168 Uiso 1 1 calc R
H8FC H 0.5666 -0.0163 0.3828 0.168 Uiso 1 1 calc R
C9F C 0.5442(4) -0.0634(5) 0.2879(4) 0.1120(14) Uani 1 1 d U
H9FA H 0.5389 -0.0882 0.2660 0.168 Uiso 1 1 calc R
H9FB H 0.5430 -0.0230 0.2803 0.168 Uiso 1 1 calc R
H9FC H 0.5258 -0.0706 0.2982 0.168 Uiso 1 1 calc R
C10F C 0.6660(4) -0.1700(5) 0.3280(4) 0.1120(14) Uani 1 1 d U
H10P H 0.6899 -0.1707 0.3501 0.168 Uiso 1 1 calc R
H10Q H 0.6702 -0.1584 0.3059 0.168 Uiso 1 1 calc R
H10R H 0.6549 -0.2086 0.3239 0.168 Uiso 1 1 calc R
C11F C 0.6908(4) -0.1163(5) 0.4007(4) 0.1120(14) Uani 1 1 d U
H11P H 0.6966 -0.0942 0.4238 0.168 Uiso 1 1 calc R
H11Q H 0.7096 -0.1082 0.3909 0.168 Uiso 1 1 calc R
H11R H 0.6910 -0.1575 0.4062 0.168 Uiso 1 1 calc R
O1G O 0.79557(16) 0.1257(2) 0.38060(16) 0.0499(15) Uani 1 1 d .
O2G O 0.72884(15) 0.1238(2) 0.33280(15) 0.0512(15) Uani 1 1 d .
O3G O 0.75097(15) 0.0491(2) 0.38444(14) 0.0482(14) Uani 1 1 d .
C1G C 0.7725(3) 0.0424(4) 0.3268(2) 0.057(2) Uani 1 1 d U
H1GA H 0.7506 0.0176 0.3134 0.069 Uiso 1 1 calc R
H1GB H 0.7757 0.0674 0.3078 0.069 Uiso 1 1 calc R
C2G C 0.8074(3) 0.0032(4) 0.3441(3) 0.064(3) Uani 1 1 d U
C3G C 0.8023(3) -0.0534(4) 0.3550(3) 0.061(3) Uani 1 1 d U
C4G C 0.8334(3) -0.0885(4) 0.3688(3) 0.069(3) Uani 1 1 d U
C5G C 0.8675(3) -0.0707(4) 0.3717(3) 0.074(3) Uani 1 1 d U
H5G H 0.8881 -0.0964 0.3809 0.088 Uiso 1 1 calc R
C6G C 0.8723(3) -0.0145(4) 0.3609(3) 0.067(3) Uani 1 1 d U
C7G C 0.8402(3) 0.0224(4) 0.3468(3) 0.060(3) Uani 1 1 d U
C8G C 0.7659(3) -0.0726(4) 0.3534(3) 0.0848(18) Uani 1 1 d U
H8GA H 0.7677 -0.1130 0.3613 0.127 Uiso 1 1 calc R
H8GB H 0.7469 -0.0689 0.3276 0.127 Uiso 1 1 calc R
H8GC H 0.7590 -0.0487 0.3702 0.127 Uiso 1 1 calc R
C9G C 0.8329(3) -0.1508(4) 0.3820(3) 0.0848(18) Uani 1 1 d U
H9GA H 0.8078 -0.1604 0.3796 0.127 Uiso 1 1 calc R
H9GB H 0.8506 -0.1546 0.4083 0.127 Uiso 1 1 calc R
H9GC H 0.8400 -0.1771 0.3664 0.127 Uiso 1 1 calc R
C10G C 0.9098(3) 0.0048(4) 0.3638(3) 0.0848(18) Uani 1 1 d U
H10S H 0.9279 -0.0263 0.3746 0.127 Uiso 1 1 calc R
H10T H 0.9178 0.0388 0.3801 0.127 Uiso 1 1 calc R
H10U H 0.9081 0.0145 0.3388 0.127 Uiso 1 1 calc R
C11G C 0.8449(3) 0.0838(4) 0.3351(3) 0.0848(18) Uani 1 1 d U
H11S H 0.8208 0.1036 0.3257 0.127 Uiso 1 1 calc R
H11T H 0.8540 0.0824 0.3152 0.127 Uiso 1 1 calc R
H11U H 0.8628 0.1046 0.3568 0.127 Uiso 1 1 calc R
O1H O 0.80395(13) 0.0919(2) 0.45122(14) 0.0389(13) Uani 1 1 d .
O2H O 0.82874(15) 0.0221(2) 0.50511(15) 0.0491(14) Uani 1 1 d .
O3H O 0.87213(15) 0.0947(2) 0.49413(16) 0.0524(15) Uani 1 1 d .
C1H C 0.8467(4) 0.0039(6) 0.4470(4) 0.1181(15) Uani 1 1 d U
H1HA H 0.8228 -0.0145 0.4308 0.142 Uiso 1 1 calc R
H1HB H 0.8563 0.0238 0.4304 0.142 Uiso 1 1 calc R
C2H C 0.8748(4) -0.0430(6) 0.4698(4) 0.1181(15) Uani 1 1 d U
C3H C 0.8591(4) -0.0935(6) 0.4771(4) 0.1181(15) Uani 1 1 d U
C4H C 0.8882(5) -0.1348(6) 0.5007(4) 0.1181(15) Uani 1 1 d U
C5H C 0.9233(4) -0.1221(6) 0.5129(4) 0.1181(15) Uani 1 1 d U
H5H H 0.9400 -0.1500 0.5288 0.142 Uiso 1 1 calc R
C6H C 0.9389(4) -0.0764(7) 0.5064(4) 0.1181(15) Uani 1 1 d U
C7H C 0.9129(4) -0.0337(6) 0.4816(4) 0.1181(15) Uani 1 1 d U
C8H C 0.8201(4) -0.1017(6) 0.4649(4) 0.1181(15) Uani 1 1 d U
H8HA H 0.8154 -0.1397 0.4729 0.177 Uiso 1 1 calc R
H8HB H 0.8079 -0.0992 0.4374 0.177 Uiso 1 1 calc R
H8HC H 0.8101 -0.0719 0.4759 0.177 Uiso 1 1 calc R
C9H C 0.8746(4) -0.1873(6) 0.5123(4) 0.1181(15) Uani 1 1 d U
H9HA H 0.8475 -0.1901 0.4983 0.177 Uiso 1 1 calc R
H9HB H 0.8807 -0.1855 0.5393 0.177 Uiso 1 1 calc R
H9HC H 0.8864 -0.2212 0.5070 0.177 Uiso 1 1 calc R
C10H C 0.9804(4) -0.0656(6) 0.5224(4) 0.1181(15) Uani 1 1 d U
H10V H 0.9935 -0.0971 0.5394 0.177 Uiso 1 1 calc R
H10W H 0.9861 -0.0292 0.5363 0.177 Uiso 1 1 calc R
H10X H 0.9886 -0.0635 0.5019 0.177 Uiso 1 1 calc R
C11H C 0.9286(4) 0.0180(6) 0.4718(4) 0.1181(15) Uani 1 1 d U
H11V H 0.9558 0.0159 0.4836 0.177 Uiso 1 1 calc R
H11W H 0.9203 0.0523 0.4809 0.177 Uiso 1 1 calc R
H11X H 0.9200 0.0203 0.4445 0.177 Uiso 1 1 calc R
O1I O 0.80727(13) 0.2407(2) 0.40853(13) 0.0357(12) Uani 1 1 d .
O2I O 0.75076(13) 0.2383(2) 0.34610(13) 0.0391(13) Uani 1 1 d .
O3I O 0.77621(14) 0.3314(2) 0.37701(15) 0.0464(14) Uani 1 1 d .
C1I C 0.8149(4) 0.2672(5) 0.3457(3) 0.1108(14) Uani 1 1 d .
H1I H 0.8392 0.2511 0.3574 0.133 Uiso 1 1 calc R
C2I C 0.8006(4) 0.2916(6) 0.3063(3) 0.1108(14) Uani 1 1 d .
C3I C 0.7820(4) 0.2567(6) 0.2760(3) 0.1108(14) Uani 1 1 d .
C4I C 0.7681(4) 0.2767(6) 0.2400(3) 0.1108(14) Uani 1 1 d .
C5I C 0.7770(4) 0.3292(6) 0.2338(3) 0.1108(14) Uani 1 1 d .
H5I H 0.7694 0.3420 0.2086 0.133 Uiso 1 1 calc R
C6I C 0.7972(4) 0.3665(6) 0.2630(3) 0.1108(14) Uani 1 1 d .
C7I C 0.8072(4) 0.3483(6) 0.3006(3) 0.1108(14) Uani 1 1 d .
C8I C 0.7729(4) 0.1946(5) 0.2806(3) 0.1108(14) Uani 1 1 d .
H8IA H 0.7846 0.1840 0.3073 0.166 Uiso 1 1 calc R
H8IB H 0.7823 0.1695 0.2663 0.166 Uiso 1 1 calc R
H8IC H 0.7458 0.1901 0.2713 0.166 Uiso 1 1 calc R
C9I C 0.7476(4) 0.2410(5) 0.2047(3) 0.1108(14) Uani 1 1 d .
H9IA H 0.7399 0.2659 0.1825 0.166 Uiso 1 1 calc R
H9IB H 0.7254 0.2234 0.2059 0.166 Uiso 1 1 calc R
H9IC H 0.7641 0.2107 0.2030 0.166 Uiso 1 1 calc R
C10I C 0.8056(4) 0.4312(5) 0.2557(3) 0.1108(14) Uani 1 1 d .
H10Y H 0.7968 0.4378 0.2287 0.166 Uiso 1 1 calc R
H10Z H 0.8324 0.4384 0.2681 0.166 Uiso 1 1 calc R
H10{ H 0.7926 0.4574 0.2660 0.166 Uiso 1 1 calc R
C11I C 0.8260(4) 0.3929(5) 0.3332(3) 0.1108(14) Uani 1 1 d .
H11Y H 0.8315 0.3742 0.3574 0.166 Uiso 1 1 calc R
H11Z H 0.8090 0.4253 0.3299 0.166 Uiso 1 1 calc R
H11{ H 0.8492 0.4070 0.3325 0.166 Uiso 1 1 calc R
O1HY O 0.85035(14) 0.3391(2) 0.42562(16) 0.0507(15) Uani 1 1 d .
H1HY H 0.8688 0.3567 0.4379 0.076 Uiso 1 1 d R
O2HY O 0.73105(13) 0.3066(2) 0.41498(14) 0.0380(12) Uani 1 1 d .
H2HA H 0.7137 0.3160 0.4232 0.057 Uiso 1 1 d R
H2HB H 0.7530 0.3198 0.4317 0.057 Uiso 1 1 d R
O3HY O 0.65987(13) 0.4663(2) 0.41991(14) 0.0416(13) Uani 1 1 d .
H3HA H 0.6369 0.4762 0.4232 0.062 Uiso 1 1 calc R
H3HB H 0.6668 0.5001 0.4088 0.062 Uiso 1 1 calc R
O4HY O 0.65228(14) 0.1765(2) 0.43249(14) 0.0374(12) Uani 1 1 d .
H4HY H 0.6775 0.1903 0.4502 0.056 Uiso 1 1 calc R
O5HY O 0.66600(14) 0.1513(2) 0.34118(14) 0.0454(14) Uani 1 1 d .
H5HY H 0.6686 0.1101 0.3361 0.068 Uiso 1 1 d R
O6HY O 0.75653(13) 0.0753(2) 0.48643(13) 0.0385(12) Uani 1 1 d .
H6HY H 0.7567 0.1117 0.4889 0.058 Uiso 1 1 d R
O7HY O 0.83782(13) 0.2025(2) 0.47615(13) 0.0377(12) Uani 1 1 d .
H7HY H 0.8215 0.2132 0.4830 0.057 Uiso 1 1 d R
N2S N 0.70896(19) 0.3701(3) 0.3172(2) 0.060(2) Uani 1 1 d D
C21S C 0.7054(4) 0.3880(5) 0.2880(3) 0.099(3) Uani 1 1 d U
C22S C 0.7046(3) 0.4079(5) 0.2507(2) 0.099(3) Uani 1 1 d DU
H22A H 0.6829 0.4327 0.2380 0.149 Uiso 1 1 calc R
H22B H 0.7030 0.3743 0.2349 0.149 Uiso 1 1 calc R
H22C H 0.7274 0.4295 0.2550 0.149 Uiso 1 1 calc R
N1 N 0.7538(3) 0.5461(4) 0.5043(3) 0.094(3) Uani 1 1 d .
C7 C 0.7334(6) 0.6691(9) 0.4813(6) 0.225(8) Uani 1 1 d U
H7A H 0.7090 0.6720 0.4601 0.338 Uiso 1 1 calc R
H7B H 0.7527 0.6832 0.4736 0.338 Uiso 1 1 calc R
H7C H 0.7335 0.6925 0.5022 0.338 Uiso 1 1 calc R
C8 C 0.7424(7) 0.5980(13) 0.4953(8) 0.225(8) Uani 1 1 d U

loop_
_atom_site_aniso_label
_atom_site_aniso_U_11
_atom_site_aniso_U_22
_atom_site_aniso_U_33
_atom_site_aniso_U_23
_atom_site_aniso_U_13
_atom_site_aniso_U_12
Cu1 0.0429(6) 0.0523(7) 0.0430(6) 0.0131(5) 0.0161(5) -0.0035(5)
Cu2 0.0555(7) 0.0624(7) 0.0468(7) 0.0089(6) 0.0198(6) -0.0008(6)
Cu3 0.0428(6) 0.0580(7) 0.0355(6) 0.0134(5) 0.0106(5) -0.0095(5)
Cu4 0.0444(6) 0.0445(6) 0.0332(5) 0.0080(5) 0.0161(5) 0.0044(5)
Cu5 0.0376(5) 0.0460(6) 0.0334(5) 0.0084(5) 0.0125(4) 0.0013(5)
Cu6 0.0404(6) 0.0470(6) 0.0397(6) 0.0123(5) 0.0192(5) 0.0087(5)
Cu7 0.0484(6) 0.0510(6) 0.0368(6) 0.0146(5) 0.0192(5) 0.0069(5)
Cu8 0.0589(7) 0.0425(6) 0.0371(6) 0.0067(5) 0.0199(5) -0.0030(5)
Cu9 0.0428(6) 0.0440(6) 0.0385(6) 0.0120(5) 0.0136(5) -0.0038(5)
Cu10 0.0541(6) 0.0456(6) 0.0338(6) 0.0056(5) 0.0177(5) 0.0021(5)
Cu11 0.0551(6) 0.0417(6) 0.0349(6) 0.0042(5) 0.0185(5) -0.0003(5)
Cu12 0.0634(7) 0.0406(6) 0.0338(6) 0.0074(5) 0.0186(5) -0.0007(5)
Cu13 0.0380(6) 0.0547(7) 0.0412(6) 0.0188(5) 0.0139(5) 0.0005(5)
Cl1 0.0505(12) 0.0478(12) 0.0351(11) 0.0072(9) 0.0166(10) 0.0032(10)
Cl2 0.0444(11) 0.0414(12) 0.0371(11) 0.0074(9) 0.0145(9) 0.0006(9)
Cl3 0.0405(11) 0.0493(12) 0.0369(11) 0.0100(9) 0.0168(9) 0.0006(9)
P1 0.0444(13) 0.0477(14) 0.0456(14) 0.0160(11) 0.0135(11) -0.0088(11)
P2 0.0434(12) 0.0428(13) 0.0347(12) 0.0134(10) 0.0126(10) 0.0012(10)
P3 0.0344(12) 0.0577(15) 0.0463(14) 0.0161(12) 0.0144(11) 0.0082(11)
P4 0.0445(12) 0.0445(13) 0.0269(11) 0.0097(10) 0.0112(10) -0.0018(10)
P5 0.0330(12) 0.0562(15) 0.0445(13) 0.0191(11) 0.0146(10) 0.0009(10)
P6 0.0511(14) 0.0337(12) 0.0385(13) 0.0052(10) 0.0097(11) -0.0044(10)
P7 0.0672(16) 0.0461(14) 0.0348(13) 0.0033(11) 0.0208(12) 0.0107(12)
P8 0.0554(14) 0.0455(14) 0.0409(13) 0.0074(11) 0.0257(11) 0.0134(11)
P9 0.0468(13) 0.0467(14) 0.0400(13) 0.0129(10) 0.0203(11) 0.0046(11)
O1A 0.053(4) 0.053(4) 0.054(4) 0.024(3) 0.025(3) -0.001(3)
O2A 0.041(3) 0.056(4) 0.055(4) 0.014(3) 0.014(3) -0.013(3)
O3A 0.046(3) 0.047(3) 0.055(4) 0.017(3) 0.025(3) -0.007(3)
C1A 0.050(5) 0.070(7) 0.069(7) 0.028(5) 0.024(5) -0.008(5)
C2A 0.141(3) 0.131(3) 0.135(3) 0.016(3) 0.077(3) -0.040(3)
C3A 0.141(3) 0.131(3) 0.135(3) 0.016(3) 0.077(3) -0.040(3)
C4A 0.141(3) 0.131(3) 0.135(3) 0.016(3) 0.077(3) -0.040(3)
C5A 0.141(3) 0.131(3) 0.135(3) 0.016(3) 0.077(3) -0.040(3)
C6A 0.141(3) 0.131(3) 0.135(3) 0.016(3) 0.077(3) -0.040(3)
C7A 0.141(3) 0.131(3) 0.135(3) 0.016(3) 0.077(3) -0.040(3)
C8A 0.141(3) 0.131(3) 0.135(3) 0.016(3) 0.077(3) -0.040(3)
C9A 0.141(3) 0.131(3) 0.135(3) 0.016(3) 0.077(3) -0.040(3)
C10A 0.141(3) 0.131(3) 0.135(3) 0.016(3) 0.077(3) -0.040(3)
C11A 0.141(3) 0.131(3) 0.135(3) 0.016(3) 0.077(3) -0.040(3)
O1B 0.037(3) 0.040(3) 0.042(3) 0.007(2) 0.014(3) -0.006(2)
O2B 0.035(3) 0.049(3) 0.029(3) 0.009(2) 0.010(2) -0.008(3)
O3B 0.037(3) 0.046(3) 0.038(3) 0.009(3) 0.015(3) 0.001(2)
C1B 0.0599(19) 0.103(3) 0.072(2) 0.041(2) 0.0188(17) -0.0121(19)
C2B 0.0599(19) 0.103(3) 0.072(2) 0.041(2) 0.0188(17) -0.0121(19)
C3B 0.0599(19) 0.103(3) 0.072(2) 0.041(2) 0.0188(17) -0.0121(19)
C4B 0.0599(19) 0.103(3) 0.072(2) 0.041(2) 0.0188(17) -0.0121(19)
C5B 0.0599(19) 0.103(3) 0.072(2) 0.041(2) 0.0188(17) -0.0121(19)
C6B 0.0599(19) 0.103(3) 0.072(2) 0.041(2) 0.0188(17) -0.0121(19)
C7B 0.0599(19) 0.103(3) 0.072(2) 0.041(2) 0.0188(17) -0.0121(19)
C8B 0.0599(19) 0.103(3) 0.072(2) 0.041(2) 0.0188(17) -0.0121(19)
C9B 0.0599(19) 0.103(3) 0.072(2) 0.041(2) 0.0188(17) -0.0121(19)
C10B 0.0599(19) 0.103(3) 0.072(2) 0.041(2) 0.0188(17) -0.0121(19)
C11B 0.0599(19) 0.103(3) 0.072(2) 0.041(2) 0.0188(17) -0.0121(19)
O1C 0.044(3) 0.055(4) 0.041(3) 0.013(3) 0.021(3) 0.013(3)
O2C 0.037(3) 0.053(4) 0.035(3) 0.012(3) 0.009(3) 0.000(3)
O3C 0.043(3) 0.054(4) 0.046(3) 0.008(3) 0.022(3) 0.009(3)
C1C 0.0575(19) 0.108(2) 0.092(2) 0.043(2) 0.0260(17) 0.0149(17)
C2C 0.0575(19) 0.108(2) 0.092(2) 0.043(2) 0.0260(17) 0.0149(17)
C3C 0.0575(19) 0.108(2) 0.092(2) 0.043(2) 0.0260(17) 0.0149(17)
C4C 0.0575(19) 0.108(2) 0.092(2) 0.043(2) 0.0260(17) 0.0149(17)
C5C 0.0575(19) 0.108(2) 0.092(2) 0.043(2) 0.0260(17) 0.0149(17)
C6C 0.0575(19) 0.108(2) 0.092(2) 0.043(2) 0.0260(17) 0.0149(17)
C7C 0.0575(19) 0.108(2) 0.092(2) 0.043(2) 0.0260(17) 0.0149(17)
C8C 0.0575(19) 0.108(2) 0.092(2) 0.043(2) 0.0260(17) 0.0149(17)
C9C 0.0575(19) 0.108(2) 0.092(2) 0.043(2) 0.0260(17) 0.0149(17)
C10C 0.0575(19) 0.108(2) 0.092(2) 0.043(2) 0.0260(17) 0.0149(17)
C11C 0.0575(19) 0.108(2) 0.092(2) 0.043(2) 0.0260(17) 0.0149(17)
O1D 0.042(3) 0.045(3) 0.027(3) 0.004(2) 0.008(2) -0.001(3)
O2D 0.033(3) 0.042(3) 0.035(3) 0.010(2) 0.008(2) -0.002(2)
O3D 0.045(3) 0.047(3) 0.034(3) 0.010(2) 0.021(3) -0.002(3)
C1D 0.037(4) 0.047(5) 0.025(4) 0.002(4) 0.003(3) -0.005(4)
C2D 0.050(5) 0.052(5) 0.019(4) 0.008(4) 0.003(4) -0.013(4)
C3D 0.045(5) 0.052(5) 0.024(4) 0.010(4) -0.003(4) -0.004(4)
C4D 0.067(6) 0.056(6) 0.054(6) 0.004(5) 0.022(5) -0.011(5)
C5D 0.063(6) 0.070(7) 0.053(6) 0.010(5) 0.010(5) -0.025(6)
C6D 0.041(5) 0.072(7) 0.056(6) 0.007(5) -0.005(5) -0.021(5)
C7D 0.045(5) 0.066(6) 0.037(5) 0.020(5) 0.000(4) -0.017(5)
C8D 0.076(7) 0.075(7) 0.035(5) 0.001(5) 0.016(5) -0.021(6)
C9D 0.110(9) 0.096(9) 0.067(7) 0.016(6) 0.052(7) 0.006(7)
C10D 0.069(7) 0.074(7) 0.047(6) 0.007(5) 0.014(5) -0.005(6)
C11D 0.058(6) 0.061(6) 0.046(6) 0.009(5) 0.018(5) -0.003(5)
O1E 0.039(3) 0.042(3) 0.041(3) 0.012(3) 0.017(3) 0.000(2)
O2E 0.034(3) 0.068(4) 0.045(3) 0.014(3) 0.015(3) 0.001(3)
O3E 0.030(3) 0.053(4) 0.060(4) 0.021(3) 0.015(3) -0.005(3)
C1E 0.0502(19) 0.102(3) 0.094(3) 0.044(2) 0.0350(19) 0.0099(17)
C2E 0.0502(19) 0.102(3) 0.094(3) 0.044(2) 0.0350(19) 0.0099(17)
C3E 0.0502(19) 0.102(3) 0.094(3) 0.044(2) 0.0350(19) 0.0099(17)
C4E 0.0502(19) 0.102(3) 0.094(3) 0.044(2) 0.0350(19) 0.0099(17)
C5E 0.0502(19) 0.102(3) 0.094(3) 0.044(2) 0.0350(19) 0.0099(17)
C6E 0.0502(19) 0.102(3) 0.094(3) 0.044(2) 0.0350(19) 0.0099(17)
C7E 0.0502(19) 0.102(3) 0.094(3) 0.044(2) 0.0350(19) 0.0099(17)
C8E 0.0502(19) 0.102(3) 0.094(3) 0.044(2) 0.0350(19) 0.0099(17)
C9E 0.0502(19) 0.102(3) 0.094(3) 0.044(2) 0.0350(19) 0.0099(17)
C10E 0.0502(19) 0.102(3) 0.094(3) 0.044(2) 0.0350(19) 0.0099(17)
C11E 0.0502(19) 0.102(3) 0.094(3) 0.044(2) 0.0350(19) 0.0099(17)
O1F 0.048(3) 0.039(3) 0.034(3) 0.004(2) 0.010(3) -0.005(3)
O2F 0.046(3) 0.051(3) 0.035(3) 0.006(3) 0.007(3) -0.007(3)
O3F 0.070(4) 0.030(3) 0.050(4) 0.001(3) 0.021(3) -0.003(3)
C1F 0.120(3) 0.098(3) 0.101(3) 0.001(2) 0.029(2) -0.023(2)
C2F 0.120(3) 0.098(3) 0.101(3) 0.001(2) 0.029(2) -0.023(2)
C3F 0.120(3) 0.098(3) 0.101(3) 0.001(2) 0.029(2) -0.023(2)
C4F 0.120(3) 0.098(3) 0.101(3) 0.001(2) 0.029(2) -0.023(2)
C5F 0.120(3) 0.098(3) 0.101(3) 0.001(2) 0.029(2) -0.023(2)
C6F 0.120(3) 0.098(3) 0.101(3) 0.001(2) 0.029(2) -0.023(2)
C7F 0.120(3) 0.098(3) 0.101(3) 0.001(2) 0.029(2) -0.023(2)
C8F 0.120(3) 0.098(3) 0.101(3) 0.001(2) 0.029(2) -0.023(2)
C9F 0.120(3) 0.098(3) 0.101(3) 0.001(2) 0.029(2) -0.023(2)
C10F 0.120(3) 0.098(3) 0.101(3) 0.001(2) 0.029(2) -0.023(2)
C11F 0.120(3) 0.098(3) 0.101(3) 0.001(2) 0.029(2) -0.023(2)
O1G 0.072(4) 0.040(3) 0.049(4) 0.000(3) 0.038(3) 0.010(3)
O2G 0.064(4) 0.051(4) 0.044(3) 0.003(3) 0.027(3) 0.007(3)
O3G 0.058(4) 0.049(3) 0.035(3) 0.001(3) 0.017(3) 0.004(3)
C1G 0.079(6) 0.051(5) 0.046(5) 0.005(4) 0.030(4) 0.015(4)
C2G 0.079(6) 0.069(6) 0.046(5) -0.016(4) 0.028(5) 0.010(5)
C3G 0.083(6) 0.055(5) 0.049(5) -0.013(4) 0.031(5) 0.004(5)
C4G 0.103(7) 0.061(6) 0.045(5) -0.001(4) 0.033(5) 0.018(5)
C5G 0.105(7) 0.062(6) 0.051(5) 0.000(5) 0.030(5) 0.024(5)
C6G 0.090(6) 0.068(6) 0.049(5) -0.003(5) 0.034(5) 0.015(5)
C7G 0.073(6) 0.064(6) 0.046(5) -0.002(4) 0.028(4) 0.019(5)
C8G 0.138(5) 0.064(4) 0.064(4) 0.010(3) 0.053(4) 0.031(3)
C9G 0.138(5) 0.064(4) 0.064(4) 0.010(3) 0.053(4) 0.031(3)
C10G 0.138(5) 0.064(4) 0.064(4) 0.010(3) 0.053(4) 0.031(3)
C11G 0.138(5) 0.064(4) 0.064(4) 0.010(3) 0.053(4) 0.031(3)
O1H 0.043(3) 0.038(3) 0.032(3) 0.010(2) 0.012(2) 0.005(2)
O2H 0.060(4) 0.053(4) 0.037(3) 0.012(3) 0.024(3) 0.014(3)
O3H 0.052(4) 0.055(4) 0.057(4) 0.016(3) 0.030(3) 0.024(3)
C1H 0.145(3) 0.120(3) 0.119(3) 0.017(2) 0.084(2) 0.034(3)
C2H 0.145(3) 0.120(3) 0.119(3) 0.017(2) 0.084(2) 0.034(3)
C3H 0.145(3) 0.120(3) 0.119(3) 0.017(2) 0.084(2) 0.034(3)
C4H 0.145(3) 0.120(3) 0.119(3) 0.017(2) 0.084(2) 0.034(3)
C5H 0.145(3) 0.120(3) 0.119(3) 0.017(2) 0.084(2) 0.034(3)
C6H 0.145(3) 0.120(3) 0.119(3) 0.017(2) 0.084(2) 0.034(3)
C7H 0.145(3) 0.120(3) 0.119(3) 0.017(2) 0.084(2) 0.034(3)
C8H 0.145(3) 0.120(3) 0.119(3) 0.017(2) 0.084(2) 0.034(3)
C9H 0.145(3) 0.120(3) 0.119(3) 0.017(2) 0.084(2) 0.034(3)
C10H 0.145(3) 0.120(3) 0.119(3) 0.017(2) 0.084(2) 0.034(3)
C11H 0.145(3) 0.120(3) 0.119(3) 0.017(2) 0.084(2) 0.034(3)
O1I 0.036(3) 0.040(3) 0.031(3) 0.011(2) 0.013(2) 0.009(2)
O2I 0.043(3) 0.045(3) 0.028(3) 0.005(2) 0.014(3) 0.000(3)
O3I 0.051(3) 0.039(3) 0.039(3) 0.007(3) 0.009(3) 0.003(3)
C1I 0.152(4) 0.115(3) 0.059(2) 0.028(2) 0.037(3) -0.014(3)
C2I 0.152(4) 0.115(3) 0.059(2) 0.028(2) 0.037(3) -0.014(3)
C3I 0.152(4) 0.115(3) 0.059(2) 0.028(2) 0.037(3) -0.014(3)
C4I 0.152(4) 0.115(3) 0.059(2) 0.028(2) 0.037(3) -0.014(3)
C5I 0.152(4) 0.115(3) 0.059(2) 0.028(2) 0.037(3) -0.014(3)
C6I 0.152(4) 0.115(3) 0.059(2) 0.028(2) 0.037(3) -0.014(3)
C7I 0.152(4) 0.115(3) 0.059(2) 0.028(2) 0.037(3) -0.014(3)
C8I 0.152(4) 0.115(3) 0.059(2) 0.028(2) 0.037(3) -0.014(3)
C9I 0.152(4) 0.115(3) 0.059(2) 0.028(2) 0.037(3) -0.014(3)
C10I 0.152(4) 0.115(3) 0.059(2) 0.028(2) 0.037(3) -0.014(3)
C11I 0.152(4) 0.115(3) 0.059(2) 0.028(2) 0.037(3) -0.014(3)
O1HY 0.039(3) 0.057(4) 0.051(4) 0.029(3) 0.015(3) -0.001(3)
O2HY 0.034(3) 0.043(3) 0.039(3) 0.006(2) 0.016(2) 0.001(3)
O3HY 0.044(3) 0.044(3) 0.038(3) 0.019(3) 0.019(3) 0.010(3)
O4HY 0.045(3) 0.034(3) 0.034(3) 0.007(2) 0.017(3) -0.005(2)
O5HY 0.059(4) 0.044(3) 0.029(3) -0.003(2) 0.014(3) -0.003(3)
O6HY 0.043(3) 0.041(3) 0.034(3) 0.006(2) 0.018(3) 0.003(2)
O7HY 0.047(3) 0.037(3) 0.034(3) 0.007(2) 0.022(3) 0.006(2)
N2S 0.046(4) 0.056(5) 0.076(6) 0.000(4) 0.021(4) -0.015(4)
C21S 0.121(6) 0.101(6) 0.062(5) 0.011(4) 0.023(5) -0.041(5)
C22S 0.121(6) 0.101(6) 0.062(5) 0.011(4) 0.023(5) -0.041(5)
N1 0.096(7) 0.089(7) 0.118(9) -0.012(6) 0.066(7) 0.000(6)
C7 0.209(10) 0.230(11) 0.242(11) 0.001(9) 0.099(8) -0.009(9)
C8 0.209(10) 0.230(11) 0.242(11) 0.001(9) 0.099(8) -0.009(9)

loop_
_atom_type_symbol
_atom_type_description
_atom_type_scat_dispersion_real
_atom_type_scat_dispersion_imag
_atom_type_scat_source
C C 0.0033 0.0016 'International Tables Vol C Tables 4.2.6.8 and 6.1.1.4'
H H 0.0000 0.0000 'International Tables Vol C Tables 4.2.6.8 and 6.1.1.4'
O O 0.0106 0.0060 'International Tables Vol C Tables 4.2.6.8 and 6.1.1.4'
P P 0.1023 0.0942 'International Tables Vol C Tables 4.2.6.8 and 6.1.1.4'
Cl Cl 0.1484 0.1585 'International Tables Vol C Tables 4.2.6.8 and 6.1.1.4'
Cu Cu 0.3201 1.2651 'International Tables Vol C Tables 4.2.6.8 and 6.1.1.4'
N N 0.0061 0.0033 'International Tables Vol C Tables 4.2.6.8 and 6.1.1.4'

loop_
_geom_angle_atom_site_label_1
_geom_angle_atom_site_label_2
_geom_angle_atom_site_label_3
_geom_angle
_geom_angle_site_symmetry_1
_geom_angle_site_symmetry_3
O2A Cu1 O3I 167.0(2) . .
O1B Cu1 O2A 95.1(2) . .
O1B Cu1 O3I 86.5(2) . .
O1HY Cu1 O2A 87.8(2) . .
O1HY Cu1 O1B 177.0(2) . .
O1HY Cu1 O3I 90.5(2) . .
O3D Cu2 O2B 120.13(19) . .
O3D Cu2 O3I 118.4(2) . .
O3I Cu2 O2B 120.7(2) . .
O2HY Cu2 O2B 88.26(19) . .
O2HY Cu2 O3D 86.3(2) . .
O2HY Cu2 O3I 86.8(2) . .
N2S Cu2 O2B 93.5(3) . .
N2S Cu2 O3D 94.3(3) . .
N2S Cu2 O3I 90.8(3) . .
N2S Cu2 O2HY 177.5(3) . .
O1A Cu3 Cu4 129.74(17) . .
O1A Cu3 O3B 96.2(2) . .
O1A Cu3 O1F 93.4(2) . 7_656
O1A Cu3 O6HY 166.6(2) . 7_656
O1A Cu3 N1 87.9(3) . .
O3B Cu3 Cu4 41.59(14) . .
O3B Cu3 O1F 165.7(2) . 7_656
O3B Cu3 O6HY 81.1(2) . 7_656
O3B Cu3 N1 84.3(3) . .
O1F Cu3 Cu4 134.19(16) 7_656 .
O1F Cu3 O6HY 91.9(2) 7_656 7_656
O1F Cu3 N1 106.7(3) 7_656 .
O6HY Cu3 Cu4 42.60(14) 7_656 .
O6HY Cu3 N1 78.8(3) 7_656 .
N1 Cu3 Cu4 66.5(2) . .
O3B Cu4 Cu3 41.08(15) . .
O3B Cu4 O6HY 80.3(2) . 7_656
O2H Cu4 Cu3 125.70(17) 7_656 .
O2H Cu4 O3B 158.0(2) 7_656 .
O2H Cu4 O6HY 95.6(2) 7_656 7_656
O3HY Cu4 Cu3 132.10(15) . .
O3HY Cu4 O3B 92.3(2) . .
O3HY Cu4 O2H 93.5(2) . 7_656
O3HY Cu4 O6HY 170.5(2) . 7_656
O6HY Cu4 Cu3 42.34(13) 7_656 .
O1C Cu5 O2B 164.5(2) . .
O2D Cu5 O2B 86.0(2) . .
O2D Cu5 O1C 92.0(2) . .
O3HY Cu5 O2B 91.2(2) . .
O3HY Cu5 O1C 90.3(2) . .
O3HY Cu5 O2D 176.9(2) . .
O3C Cu6 Cl3 96.74(16) . .
O3C Cu6 O1E 91.3(2) . .
O3C Cu6 O3H 90.4(2) . 7_656
O3C Cu6 O7HY 177.9(2) . 7_656
O1E Cu6 Cl3 85.19(15) . .
O1E Cu6 O7HY 87.1(2) . 7_656
O3H Cu6 Cl3 109.78(17) 7_656 .
O3H Cu6 O1E 164.6(2) 7_656 .
O3H Cu6 O7HY 90.8(2) 7_656 7_656
O7HY Cu6 Cl3 84.43(14) 7_656 .
O2C Cu7 Cu8 127.88(17) . .
O2C Cu7 O1D 95.3(2) . .
O2C Cu7 O1E 91.6(2) . .
O2C Cu7 O4HY 160.7(2) . .
O1D Cu7 Cu8 41.30(15) . .
O1D Cu7 O1E 172.0(2) . .
O1D Cu7 O4HY 81.0(2) . .
O1E Cu7 Cu8 134.88(15) . .
O1E Cu7 O4HY 93.9(2) . .
O4HY Cu7 Cu8 41.61(14) . .
Cl1 Cu8 Cu7 105.28(6) . .
O1D Cu8 Cu7 40.05(15) . .
O1D Cu8 Cl1 99.50(15) . .
O1D Cu8 O4HY 80.1(2) . .
O2F Cu8 Cu7 124.47(17) . .
O2F Cu8 Cl1 107.55(16) . .
O2F Cu8 O1D 152.5(2) . .
O2F Cu8 O4HY 95.4(2) . .
O4HY Cu8 Cu7 41.91(14) . .
O4HY Cu8 Cl1 89.14(15) . .
O5HY Cu8 Cu7 130.36(16) . .
O5HY Cu8 Cl1 88.06(17) . .
O5HY Cu8 O1D 91.2(2) . .
O5HY Cu8 O2F 94.3(2) . .
O5HY Cu8 O4HY 170.2(2) . .
O3A Cu9 Cl2 97.86(18) 7_656 .
O3A Cu9 O1F 90.8(2) 7_656 .
O3A Cu9 O4HY 178.8(2) 7_656 .
O3E Cu9 Cl2 110.93(18) . .
O3E Cu9 O3A 91.5(2) . 7_656
O3E Cu9 O1F 162.4(2) . .
O3E Cu9 O4HY 89.5(2) . .
O1F Cu9 Cl2 86.03(15) . .
O1F Cu9 O4HY 88.0(2) . .
O4HY Cu9 Cl2 82.52(15) . .
O2G Cu10 O3D 166.2(2) . .
O2G Cu10 O2I 92.2(2) . .
O2I Cu10 O3D 86.3(2) . .
O5HY Cu10 O3D 91.1(2) . .
O5HY Cu10 O2G 89.8(2) . .
O5HY Cu10 O2I 176.5(2) . .
O3F Cu11 Cl1 109.02(17) . .
O3F Cu11 O3G 88.4(2) . .
O3F Cu11 O1H 165.4(2) . .
O3F Cu11 O6HY 91.4(2) . .
O3G Cu11 Cl1 97.38(16) . .
O3G Cu11 O1H 90.8(2) . .
O3G Cu11 O6HY 177.1(2) . .
O1H Cu11 Cl1 85.56(15) . .
O1H Cu11 O6HY 88.6(2) . .
O6HY Cu11 Cl1 85.40(15) . .
O1G Cu12 Cu13 128.21(17) . .
O1G Cu12 O1H 92.0(2) . .
O1G Cu12 O1I 96.0(2) . .
O1G Cu12 O7HY 161.3(2) . .
O1H Cu12 Cu13 135.38(16) . .
O1H Cu12 O1I 168.9(2) . .
O1H Cu12 O7HY 93.6(2) . .
O1I Cu12 Cu13 41.27(14) . .
O1I Cu12 O7HY 81.1(2) . .
O7HY Cu12 Cu13 42.07(14) . .
Cl2 Cu13 Cu12 105.05(5) 7_656 .
O2E Cu13 Cu12 127.94(17) 7_656 .
O2E Cu13 Cl2 104.27(18) 7_656 7_656
O2E Cu13 O1I 158.1(2) 7_656 .
O2E Cu13 O7HY 96.4(2) 7_656 .
O1I Cu13 Cu12 40.59(14) . .
O1I Cu13 Cl2 97.43(14) . 7_656
O1I Cu13 O7HY 80.8(2) . .
O1HY Cu13 Cu12 130.42(18) . .
O1HY Cu13 Cl2 88.54(18) . 7_656
O1HY Cu13 O2E 92.1(2) . 7_656
O1HY Cu13 O1I 91.1(2) . .
O1HY Cu13 O7HY 171.4(2) . .
O7HY Cu13 Cu12 42.42(14) . .
O7HY Cu13 Cl2 89.55(15) . 7_656
Cu11 Cl1 Cu8 97.24(7) . .
Cu9 Cl2 Cu13 96.79(7) . 7_656
O1A P1 C1A 107.0(4) . .
O2A P1 O1A 112.8(3) . .
O2A P1 C1A 103.8(4) . .
O3A P1 O1A 112.8(3) . .
O3A P1 O2A 113.0(3) . .
O3A P1 C1A 106.6(4) . .
O1B P2 O2B 109.7(3) . .
O1B P2 O3B 113.4(3) . .
O1B P2 C1B 108.4(4) . .
O2B P2 O3B 108.6(3) . .
O2B P2 C1B 109.2(4) . .
O3B P2 C1B 107.4(4) . .
O1C P3 O3C 112.3(3) . .
O1C P3 C1C 103.1(4) . .
O2C P3 O1C 112.6(3) . .
O2C P3 O3C 112.6(3) . .
O2C P3 C1C 108.5(5) . .
O3C P3 C1C 107.0(4) . .
O1D P4 C1D 107.5(3) . .
O2D P4 O1D 113.2(3) . .
O2D P4 O3D 110.0(3) . .
O2D P4 C1D 107.8(3) . .
O3D P4 O1D 107.9(3) . .
O3D P4 C1D 110.4(3) . .
O1E P5 C1E 105.8(4) . .
O2E P5 O1E 108.4(3) . .
O2E P5 O3E 116.1(3) . .
O2E P5 C1E 108.8(4) . .
O3E P5 O1E 108.7(3) . .
O3E P5 C1E 108.5(5) . .
O1F P6 C1F 107.0(5) . .
O2F P6 O1F 108.9(3) . .
O2F P6 O3F 115.6(3) . .
O2F P6 C1F 108.8(5) . .
O3F P6 O1F 109.2(3) . .
O3F P6 C1F 107.0(5) . .
O1G P7 O2G 111.9(3) . .
O1G P7 O3G 113.0(3) . .
O1G P7 C1G 109.0(4) . .
O2G P7 O3G 111.2(3) . .
O2G P7 C1G 103.4(4) . .
O3G P7 C1G 107.8(4) . .
O1H P8 C1H 105.8(5) . .
O2H P8 O1H 108.7(3) . .
O2H P8 C1H 106.5(5) . .
O3H P8 O1H 110.0(3) . .
O3H P8 O2H 115.8(3) . .
O3H P8 C1H 109.5(5) . .
O1I P9 C1I 106.1(5) . .
O2I P9 O1I 113.0(3) . .
O2I P9 O3I 110.5(3) . .
O2I P9 C1I 107.4(5) . .
O3I P9 O1I 107.2(3) . .
O3I P9 C1I 112.7(5) . .
P1 O1A Cu3 128.3(3) . .
P1 O2A Cu1 128.3(3) . .
P1 O3A Cu9 130.5(3) . 7_656
P1 C1A H1AA 107.9 . .
P1 C1A H1AB 107.9 . .
H1AA C1A H1AB 107.2 . .
C2A C1A P1 117.6(7) . .
C2A C1A H1AA 107.9 . .
C2A C1A H1AB 107.9 . .
C3A C2A C1A 123.0(16) . .
C3A C2A C7A 123.8(18) . .
C7A C2A C1A 113.2(15) . .
C2A C3A C4A 108.0(17) . .
C8A C3A C2A 112.7(18) . .
C8A C3A C4A 139(2) . .
C5A C4A C3A 123(2) . .
C5A C4A C9A 126(2) . .
C9A C4A C3A 109.9(17) . .
C4A C5A H5A 114.6 . .
C4A C5A C6A 131(2) . .
C6A C5A H5A 114.6 . .
C5A C6A C7A 120(2) . .
C5A C6A C10A 125.5(19) . .
C7A C6A C10A 114.1(17) . .
C2A C7A C11A 126.4(17) . .
C6A C7A C2A 113.5(17) . .
C6A C7A C11A 120.0(18) . .
C3A C8A H8AA 109.5 . .
C3A C8A H8AB 109.5 . .
C3A C8A H8AC 109.5 . .
H8AA C8A H8AB 109.5 . .
H8AA C8A H8AC 109.5 . .
H8AB C8A H8AC 109.5 . .
C4A C9A H9AA 109.5 . .
C4A C9A H9AB 109.5 . .
C4A C9A H9AC 109.5 . .
H9AA C9A H9AB 109.5 . .
H9AA C9A H9AC 109.5 . .
H9AB C9A H9AC 109.5 . .
C6A C10A H10A 109.5 . .
C6A C10A H10B 109.5 . .
C6A C10A H10C 109.5 . .
H10A C10A H10B 109.5 . .
H10A C10A H10C 109.5 . .
H10B C10A H10C 109.5 . .
C7A C11A H11A 109.5 . .
C7A C11A H11B 109.5 . .
C7A C11A H11C 109.5 . .
H11A C11A H11B 109.5 . .
H11A C11A H11C 109.5 . .
H11B C11A H11C 109.5 . .
P2 O1B Cu1 149.2(3) . .
Cu5 O2B Cu2 114.8(2) . .
P2 O2B Cu2 109.2(3) . .
P2 O2B Cu5 129.3(3) . .
Cu3 O3B Cu4 97.3(2) . .
P2 O3B Cu3 134.0(3) . .
P2 O3B Cu4 128.5(3) . .
P2 C1B H1BA 108.1 . .
P2 C1B H1BB 108.1 . .
H1BA C1B H1BB 107.3 . .
C2B C1B P2 117.0(9) . .
C2B C1B H1BA 108.1 . .
C2B C1B H1BB 108.1 . .
C3B C2B C1B 120.6(9) . .
C3B C2B C7B 119.1(10) . .
C7B C2B C1B 120.0(9) . .
C2B C3B C4B 121.0(9) . .
C2B C3B C8B 123.0(9) . .
C4B C3B C8B 115.4(9) . .
C3B C4B C9B 123.2(9) . .
C5B C4B C3B 117.9(10) . .
C5B C4B C9B 118.9(10) . .
C4B C5B H5B 119.7 . .
C4B C5B C6B 120.7(10) . .
C6B C5B H5B 119.7 . .
C5B C6B C10B 116.7(10) . .
C7B C6B C5B 119.4(9) . .
C7B C6B C10B 123.7(10) . .
C2B C7B C11B 119.4(10) . .
C6B C7B C2B 121.6(10) . .
C6B C7B C11B 118.9(9) . .
C3B C8B H8BA 109.5 . .
C3B C8B H8BB 109.5 . .
C3B C8B H8BC 109.5 . .
H8BA C8B H8BB 109.5 . .
H8BA C8B H8BC 109.5 . .
H8BB C8B H8BC 109.5 . .
C4B C9B H9BA 109.5 . .
C4B C9B H9BB 109.5 . .
C4B C9B H9BC 109.5 . .
H9BA C9B H9BB 109.5 . .
H9BA C9B H9BC 109.5 . .
H9BB C9B H9BC 109.5 . .
C6B C10B H10D 109.5 . .
C6B C10B H10E 109.5 . .
C6B C10B H10F 109.5 . .
H10D C10B H10E 109.5 . .
H10D C10B H10F 109.5 . .
H10E C10B H10F 109.5 . .
C7B C11B H11D 109.5 . .
C7B C11B H11E 109.5 . .
C7B C11B H11F 109.5 . .
H11D C11B H11E 109.5 . .
H11D C11B H11F 109.5 . .
H11E C11B H11F 109.5 . .
P3 O1C Cu5 127.0(3) . .
P3 O2C Cu7 127.6(3) . .
P3 O3C Cu6 130.1(3) . .
P3 C1C H1CA 108.1 . .
P3 C1C H1CB 108.1 . .
H1CA C1C H1CB 107.3 . .
C2C C1C P3 116.6(7) . .
C2C C1C H1CA 108.1 . .
C2C C1C H1CB 108.1 . .
C3C C2C C1C 117.8(12) . .
C3C C2C C7C 119.8(11) . .
C7C C2C C1C 122.4(13) . .
C2C C3C C4C 117.8(12) . .
C2C C3C C8C 123.5(11) . .
C8C C3C C4C 118.7(12) . .
C5C C4C C3C 114.5(13) . .
C9C C4C C3C 122.3(12) . .
C9C C4C C5C 123.1(11) . .
C4C C5C H5C 116.9 . .
C6C C5C C4C 126.1(13) . .
C6C C5C H5C 116.9 . .
C5C C6C C7C 121.4(14) . .
C5C C6C C10C 119.6(11) . .
C7C C6C C10C 119.0(13) . .
C2C C7C C11C 118.5(10) . .
C6C C7C C2C 120.4(13) . .
C6C C7C C11C 121.1(12) . .
C3C C8C H8CA 109.5 . .
C3C C8C H8CB 109.5 . .
C3C C8C H8CC 109.5 . .
H8CA C8C H8CB 109.5 . .
H8CA C8C H8CC 109.5 . .
H8CB C8C H8CC 109.5 . .
C4C C9C H9CA 109.5 . .
C4C C9C H9CB 109.5 . .
C4C C9C H9CC 109.5 . .
H9CA C9C H9CB 109.5 . .
H9CA C9C H9CC 109.5 . .
H9CB C9C H9CC 109.5 . .
C6C C10C H10G 109.5 . .
C6C C10C H10H 109.5 . .
C6C C10C H10I 109.5 . .
H10G C10C H10H 109.5 . .
H10G C10C H10I 109.5 . .
H10H C10C H10I 109.5 . .
C7C C11C H11G 109.5 . .
C7C C11C H11H 109.5 . .
C7C C11C H11I 109.5 . .
H11G C11C H11H 109.5 . .
H11G C11C H11I 109.5 . .
H11H C11C H11I 109.5 . .
Cu7 O1D Cu8 98.7(2) . .
P4 O1D Cu7 133.3(3) . .
P4 O1D Cu8 128.0(3) . .
P4 O2D Cu5 149.5(3) . .
Cu10 O3D Cu2 116.7(2) . .
P4 O3D Cu2 109.9(3) . .
P4 O3D Cu10 129.0(3) . .
P4 C1D H1DA 108.7 . .
P4 C1D H1DB 108.7 . .
H1DA C1D H1DB 107.6 . .
C2D C1D P4 114.3(5) . .
C2D C1D H1DA 108.7 . .
C2D C1D H1DB 108.7 . .
C3D C2D C1D 121.8(8) . .
C3D C2D C7D 120.5(7) . .
C7D C2D C1D 117.7(8) . .
C2D C3D C4D 119.2(8) . .
C2D C3D C8D 123.8(7) . .
C4D C3D C8D 117.0(8) . .
C3D C4D C9D 122.2(9) . .
C5D C4D C3D 120.8(9) . .
C5D C4D C9D 117.0(9) . .
C4D C5D H5D 119.4 . .
C4D C5D C6D 121.2(9) . .
C6D C5D H5D 119.4 . .
C5D C6D C10D 119.7(9) . .
C7D C6D C5D 117.5(10) . .
C7D C6D C10D 122.7(10) . .
C2D C7D C11D 121.5(7) . .
C6D C7D C2D 120.8(9) . .
C6D C7D C11D 117.7(9) . .
C3D C8D H8DA 109.5 . .
C3D C8D H8DB 109.5 . .
C3D C8D H8DC 109.5 . .
H8DA C8D H8DB 109.5 . .
H8DA C8D H8DC 109.5 . .
H8DB C8D H8DC 109.5 . .
C4D C9D H9DA 109.5 . .
C4D C9D H9DB 109.5 . .
C4D C9D H9DC 109.5 . .
H9DA C9D H9DB 109.5 . .
H9DA C9D H9DC 109.5 . .
H9DB C9D H9DC 109.5 . .
C6D C10D H10J 109.5 . .
C6D C10D H10K 109.5 . .
C6D C10D H10L 109.5 . .
H10J C10D H10K 109.5 . .
H10J C10D H10L 109.5 . .
H10K C10D H10L 109.5 . .
C7D C11D H11J 109.5 . .
C7D C11D H11K 109.5 . .
C7D C11D H11L 109.5 . .
H11J C11D H11K 109.5 . .
H11J C11D H11L 109.5 . .
H11K C11D H11L 109.5 . .
Cu7 O1E Cu6 112.1(2) . .
P5 O1E Cu6 124.9(3) . .
P5 O1E Cu7 122.4(3) . .
P5 O2E Cu13 126.9(3) . 7_656
P5 O3E Cu9 125.4(3) . .
P5 C1E H1EA 108.3 . .
P5 C1E H1EB 108.3 . .
H1EA C1E H1EB 107.4 . .
C2E C1E P5 115.8(7) . .
C2E C1E H1EA 108.3 . .
C2E C1E H1EB 108.3 . .
C3E C2E C1E 119.5(11) . .
C7E C2E C1E 119.1(11) . .
C7E C2E C3E 121.4(10) . .
C2E C3E C4E 118.0(11) . .
C2E C3E C8E 122.5(9) . .
C4E C3E C8E 119.5(12) . .
C3E C4E C9E 120.9(11) . .
C5E C4E C3E 117.6(12) . .
C5E C4E C9E 121.4(9) . .
C4E C5E H5E 117.6 . .
C6E C5E C4E 124.7(10) . .
C6E C5E H5E 117.6 . .
C5E C6E C7E 119.1(12) . .
C5E C6E C10E 121.5(9) . .
C7E C6E C10E 119.2(12) . .
C2E C7E C11E 119.7(9) . .
C6E C7E C2E 118.9(12) . .
C6E C7E C11E 121.2(11) . .
C3E C8E H8EA 109.5 . .
C3E C8E H8EB 109.5 . .
C3E C8E H8EC 109.5 . .
H8EA C8E H8EB 109.5 . .
H8EA C8E H8EC 109.5 . .
H8EB C8E H8EC 109.5 . .
C4E C9E H9EA 109.5 . .
C4E C9E H9EB 109.5 . .
C4E C9E H9EC 109.5 . .
H9EA C9E H9EB 109.5 . .
H9EA C9E H9EC 109.5 . .
H9EB C9E H9EC 109.5 . .
C6E C10E H10M 109.5 . .
C6E C10E H10N 109.5 . .
C6E C10E H10O 109.5 . .
H10M C10E H10N 109.5 . .
H10M C10E H10O 109.5 . .
H10N C10E H10O 109.5 . .
C7E C11E H11M 109.5 . .
C7E C11E H11N 109.5 . .
C7E C11E H11O 109.5 . .
H11M C11E H11N 109.5 . .
H11M C11E H11O 109.5 . .
H11N C11E H11O 109.5 . .
Cu3 O1F Cu9 113.9(3) 7_656 .
P6 O1F Cu3 123.1(3) . 7_656
P6 O1F Cu9 122.1(3) . .
P6 O2F Cu8 123.8(3) . .
P6 O3F Cu11 127.7(3) . .
P6 C1F H1FA 108.5 . .
P6 C1F H1FB 108.5 . .
H1FA C1F H1FB 107.5 . .
C2F C1F P6 114.9(9) . .
C2F C1F H1FA 108.5 . .
C2F C1F H1FB 108.5 . .
C3F C2F C1F 116.9(14) . .
C7F C2F C1F 117.4(13) . .
C7F C2F C3F 125.6(15) . .
C2F C3F C4F 112.5(14) . .
C2F C3F C8F 121.7(14) . .
C8F C3F C4F 125.8(14) . .
C3F C4F C9F 116.2(14) . .
C5F C4F C3F 121.4(15) . .
C5F C4F C9F 122.4(15) . .
C4F C5F H5F 115.7 . .
C4F C5F C6F 128.7(16) . .
C6F C5F H5F 115.7 . .
C5F C6F C7F 116.6(15) . .
C5F C6F C10F 129.1(14) . .
C7F C6F C10F 114.1(13) . .
C2F C7F C6F 114.8(14) . .
C2F C7F C11F 124.5(14) . .
C11F C7F C6F 120.7(15) . .
C3F C8F H8FA 109.5 . .
C3F C8F H8FB 109.5 . .
C3F C8F H8FC 109.5 . .
H8FA C8F H8FB 109.5 . .
H8FA C8F H8FC 109.5 . .
H8FB C8F H8FC 109.5 . .
C4F C9F H9FA 109.5 . .
C4F C9F H9FB 109.5 . .
C4F C9F H9FC 109.5 . .
H9FA C9F H9FB 109.5 . .
H9FA C9F H9FC 109.5 . .
H9FB C9F H9FC 109.5 . .
C6F C10F H10P 109.5 . .
C6F C10F H10Q 109.5 . .
C6F C10F H10R 109.5 . .
H10P C10F H10Q 109.5 . .
H10P C10F H10R 109.5 . .
H10Q C10F H10R 109.5 . .
C7F C11F H11P 109.5 . .
C7F C11F H11Q 109.5 . .
C7F C11F H11R 109.5 . .
H11P C11F H11Q 109.5 . .
H11P C11F H11R 109.5 . .
H11Q C11F H11R 109.5 . .
P7 O1G Cu12 128.5(3) . .
P7 O2G Cu10 127.5(3) . .
P7 O3G Cu11 129.7(3) . .
P7 C1G H1GA 108.0 . .
P7 C1G H1GB 108.0 . .
H1GA C1G H1GB 107.3 . .
C2G C1G P7 117.1(6) . .
C2G C1G H1GA 108.0 . .
C2G C1G H1GB 108.0 . .
C3G C2G C1G 117.8(9) . .
C7G C2G C1G 119.6(9) . .
C7G C2G C3G 122.5(10) . .
C2G C3G C8G 121.3(9) . .
C4G C3G C2G 116.9(10) . .
C4G C3G C8G 121.8(10) . .
C3G C4G C9G 123.6(11) . .
C5G C4G C3G 122.5(10) . .
C5G C4G C9G 113.9(10) . .
C4G C5G H5G 119.8 . .
C4G C5G C6G 120.3(10) . .
C6G C5G H5G 119.8 . .
C5G C6G C7G 117.6(10) . .
C5G C6G C10G 120.2(9) . .
C7G C6G C10G 122.2(9) . .
C2G C7G C6G 120.2(10) . .
C2G C7G C11G 121.3(9) . .
C6G C7G C11G 118.4(9) . .
C3G C8G H8GA 109.5 . .
C3G C8G H8GB 109.5 . .
C3G C8G H8GC 109.5 . .
H8GA C8G H8GB 109.5 . .
H8GA C8G H8GC 109.5 . .
H8GB C8G H8GC 109.5 . .
C4G C9G H9GA 109.5 . .
C4G C9G H9GB 109.5 . .
C4G C9G H9GC 109.5 . .
H9GA C9G H9GB 109.5 . .
H9GA C9G H9GC 109.5 . .
H9GB C9G H9GC 109.5 . .
C6G C10G H10S 109.5 . .
C6G C10G H10T 109.5 . .
C6G C10G H10U 109.5 . .
H10S C10G H10T 109.5 . .
H10S C10G H10U 109.5 . .
H10T C10G H10U 109.5 . .
C7G C11G H11S 109.5 . .
C7G C11G H11T 109.5 . .
C7G C11G H11U 109.5 . .
H11S C11G H11T 109.5 . .
H11S C11G H11U 109.5 . .
H11T C11G H11U 109.5 . .
Cu12 O1H Cu11 113.7(2) . .
P8 O1H Cu11 123.2(3) . .
P8 O1H Cu12 122.5(3) . .
P8 O2H Cu4 126.5(3) . 7_656
P8 O3H Cu6 127.0(3) . 7_656
P8 C1H H1HA 109.3 . .
P8 C1H H1HB 109.3 . .
H1HA C1H H1HB 107.9 . .
C2H C1H P8 111.8(10) . .
C2H C1H H1HA 109.3 . .
C2H C1H H1HB 109.3 . .
C3H C2H C1H 115.7(14) . .
C7H C2H C1H 119.9(14) . .
C7H C2H C3H 124.4(15) . .
C2H C3H C4H 112.0(15) . .
C2H C3H C8H 123.3(14) . .
C8H C3H C4H 124.7(14) . .
C5H C4H C3H 120.7(16) . .
C5H C4H C9H 122.9(15) . .
C9H C4H C3H 116.1(14) . .
C4H C5H H5H 115.4 . .
C6H C5H C4H 129.2(17) . .
C6H C5H H5H 115.4 . .
C5H C6H C7H 115.1(16) . .
C5H C6H C10H 124.8(15) . .
C7H C6H C10H 120.1(14) . .
C2H C7H C6H 118.4(15) . .
C2H C7H C11H 123.4(14) . .
C6H C7H C11H 118.1(15) . .
C3H C8H H8HA 109.5 . .
C3H C8H H8HB 109.5 . .
C3H C8H H8HC 109.5 . .
H8HA C8H H8HB 109.5 . .
H8HA C8H H8HC 109.5 . .
H8HB C8H H8HC 109.5 . .
C4H C9H H9HA 109.5 . .
C4H C9H H9HB 109.5 . .
C4H C9H H9HC 109.5 . .
H9HA C9H H9HB 109.5 . .
H9HA C9H H9HC 109.5 . .
H9HB C9H H9HC 109.5 . .
C6H C10H H10V 109.5 . .
C6H C10H H10W 109.5 . .
C6H C10H H10X 109.5 . .
H10V C10H H10W 109.5 . .
H10V C10H H10X 109.5 . .
H10W C10H H10X 109.5 . .
C7H C11H H11V 109.5 . .
C7H C11H H11W 109.5 . .
C7H C11H H11X 109.5 . .
H11V C11H H11W 109.5 . .
H11V C11H H11X 109.5 . .
H11W C11H H11X 109.5 . .
Cu12 O1I Cu13 98.1(2) . .
P9 O1I Cu12 133.2(3) . .
P9 O1I Cu13 128.4(3) . .
P9 O2I Cu10 147.0(3) . .
Cu1 O3I Cu2 114.2(3) . .
P9 O3I Cu1 129.2(3) . .
P9 O3I Cu2 110.5(3) . .
P9 C1I H1I 120.9 . .
C2I C1I P9 118.1(11) . .
C2I C1I H1I 120.9 . .
C3I C2I C1I 119.9(12) . .
C3I C2I C7I 119.6(12) . .
C7I C2I C1I 120.4(12) . .
C2I C3I C8I 122.0(11) . .
C4I C3I C2I 122.3(13) . .
C4I C3I C8I 115.5(12) . .
C3I C4I C9I 126.0(12) . .
C5I C4I C3I 118.6(14) . .
C5I C4I C9I 114.7(11) . .
C4I C5I H5I 119.0 . .
C4I C5I C6I 122.0(12) . .
C6I C5I H5I 119.0 . .
C5I C6I C7I 119.0(12) . .
C5I C6I C10I 122.2(11) . .
C7I C6I C10I 118.4(12) . .
C2I C7I C6I 117.5(13) . .
C2I C7I C11I 123.8(11) . .
C6I C7I C11I 118.7(11) . .
C3I C8I H8IA 109.5 . .
C3I C8I H8IB 109.5 . .
C3I C8I H8IC 109.5 . .
H8IA C8I H8IB 109.5 . .
H8IA C8I H8IC 109.5 . .
H8IB C8I H8IC 109.5 . .
C4I C9I H9IA 109.5 . .
C4I C9I H9IB 109.5 . .
C4I C9I H9IC 109.5 . .
H9IA C9I H9IB 109.5 . .
H9IA C9I H9IC 109.5 . .
H9IB C9I H9IC 109.5 . .
C6I C10I H10Y 109.5 . .
C6I C10I H10Z 109.5 . .
C6I C10I H10{ 109.5 . .
H10Y C10I H10Z 109.5 . .
H10Y C10I H10{ 109.5 . .
H10Z C10I H10{ 109.5 . .
C7I C11I H11Y 109.5 . .
C7I C11I H11Z 109.5 . .
C7I C11I H11{ 109.5 . .
H11Y C11I H11Z 109.5 . .
H11Y C11I H11{ 109.5 . .
H11Z C11I H11{ 109.5 . .
Cu1 O1HY H1HY 108.7 . .
Cu13 O1HY Cu1 112.8(3) . .
Cu13 O1HY H1HY 108.6 . .
Cu2 O2HY H2HA 110.6 . .
Cu2 O2HY H2HB 111.0 . .
H2HA O2HY H2HB 107.7 . .
Cu4 O3HY H3HA 109.2 . .
Cu4 O3HY H3HB 109.2 . .
Cu5 O3HY Cu4 112.0(2) . .
Cu5 O3HY H3HA 109.2 . .
Cu5 O3HY H3HB 109.2 . .
H3HA O3HY H3HB 107.9 . .
Cu7 O4HY Cu9 124.6(2) . .
Cu7 O4HY H4HY 104.2 . .
Cu8 O4HY Cu7 96.5(2) . .
Cu8 O4HY Cu9 120.9(2) . .
Cu8 O4HY H4HY 104.2 . .
Cu9 O4HY H4HY 104.2 . .
Cu8 O5HY Cu10 111.8(3) . .
Cu8 O5HY H5HY 108.5 . .
Cu10 O5HY H5HY 109.9 . .
Cu3 O6HY Cu4 95.1(2) 7_656 7_656
Cu3 O6HY Cu11 125.0(3) 7_656 .
Cu3 O6HY H6HY 104.5 7_656 .
Cu4 O6HY Cu11 122.3(2) 7_656 .
Cu4 O6HY H6HY 103.2 7_656 .
Cu11 O6HY H6HY 104.1 . .
Cu6 O7HY H7HY 103.9 7_656 .
Cu12 O7HY Cu6 125.1(2) . 7_656
Cu12 O7HY H7HY 102.7 . .
Cu13 O7HY Cu6 123.4(2) . 7_656
Cu13 O7HY Cu12 95.5(2) . .
Cu13 O7HY H7HY 102.8 . .
C21S N2S Cu2 175.2(9) . .
N2S C21S C22S 174.0(15) . .
C21S C22S H22A 109.5 . .
C21S C22S H22B 109.5 . .
C21S C22S H22C 109.5 . .
H22A C22S H22B 109.5 . .
H22A C22S H22C 109.5 . .
H22B C22S H22C 109.5 . .
C8 N1 Cu3 153.5(15) . .
H7A C7 H7B 109.5 . .
H7A C7 H7C 109.5 . .
H7B C7 H7C 109.5 . .
C8 C7 H7A 109.5 . .
C8 C7 H7B 109.5 . .
C8 C7 H7C 109.5 . .
N1 C8 C7 170(2) . .

loop_
_geom_bond_atom_site_label_1
_geom_bond_atom_site_label_2
_geom_bond_distance
_geom_bond_site_symmetry_2
Cu1 O2A 1.920(5) .
Cu1 O1B 1.915(5) .
Cu1 O3I 1.981(5) .
Cu1 O1HY 1.899(5) .
Cu2 O2B 2.127(5) .
Cu2 O3D 2.108(5) .
Cu2 O3I 2.122(5) .
Cu2 O2HY 1.959(5) .
Cu2 N2S 1.887(7) .
Cu3 Cu4 2.9494(14) .
Cu3 O1A 1.887(5) .
Cu3 O3B 1.954(5) .
Cu3 O1F 1.957(5) 7_656
Cu3 O6HY 1.994(5) 7_656
Cu3 N1 2.517(10) .
Cu4 O3B 1.974(5) .
Cu4 O2H 1.916(5) 7_656
Cu4 O3HY 1.912(5) .
Cu4 O6HY 2.004(5) 7_656
Cu5 O2B 1.993(5) .
Cu5 O1C 1.927(5) .
Cu5 O2D 1.910(5) .
Cu5 O3HY 1.908(5) .
Cu6 Cl3 2.683(2) .
Cu6 O3C 1.916(5) .
Cu6 O1E 1.954(5) .
Cu6 O3H 1.923(6) 7_656
Cu6 O7HY 2.003(5) 7_656
Cu7 Cu8 2.9765(15) .
Cu7 O2C 1.907(5) .
Cu7 O1D 1.937(5) .
Cu7 O1E 1.945(5) .
Cu7 O4HY 2.001(5) .
Cu8 Cl1 2.729(2) .
Cu8 O1D 1.987(5) .
Cu8 O2F 1.946(5) .
Cu8 O4HY 1.989(5) .
Cu8 O5HY 1.890(5) .
Cu9 Cl2 2.695(2) .
Cu9 O3A 1.919(5) 7_656
Cu9 O3E 1.910(5) .
Cu9 O1F 1.976(5) .
Cu9 O4HY 2.021(5) .
Cu10 O3D 1.980(5) .
Cu10 O2G 1.924(5) .
Cu10 O2I 1.933(5) .
Cu10 O5HY 1.908(5) .
Cu11 Cl1 2.644(2) .
Cu11 O3F 1.897(6) .
Cu11 O3G 1.937(5) .
Cu11 O1H 1.949(5) .
Cu11 O6HY 2.009(5) .
Cu12 Cu13 2.9563(14) .
Cu12 O1G 1.890(5) .
Cu12 O1H 1.937(5) .
Cu12 O1I 1.943(5) .
Cu12 O7HY 2.003(5) .
Cu13 Cl2 2.746(2) 7_656
Cu13 O2E 1.929(5) 7_656
Cu13 O1I 1.970(5) .
Cu13 O1HY 1.895(5) .
Cu13 O7HY 1.990(5) .
Cl2 Cu13 2.746(2) 7_656
P1 O1A 1.529(6) .
P1 O2A 1.514(6) .
P1 O3A 1.513(6) .
P1 C1A 1.849(9) .
P2 O1B 1.495(5) .
P2 O2B 1.534(5) .
P2 O3B 1.547(5) .
P2 C1B 1.777(10) .
P3 O1C 1.529(5) .
P3 O2C 1.499(6) .
P3 O3C 1.542(6) .
P3 C1C 1.845(9) .
P4 O1D 1.556(5) .
P4 O2D 1.494(5) .
P4 O3D 1.547(5) .
P4 C1D 1.793(7) .
P5 O1E 1.561(5) .
P5 O2E 1.501(6) .
P5 O3E 1.532(6) .
P5 C1E 1.809(9) .
P6 O1F 1.537(5) .
P6 O2F 1.498(5) .
P6 O3F 1.527(6) .
P6 C1F 1.810(12) .
P7 O1G 1.517(6) .
P7 O2G 1.525(6) .
P7 O3G 1.538(6) .
P7 C1G 1.821(8) .
P8 O1H 1.569(5) .
P8 O2H 1.524(5) .
P8 O3H 1.498(6) .
P8 C1H 1.809(12) .
P9 O1I 1.562(5) .
P9 O2I 1.479(5) .
P9 O3I 1.537(5) .
P9 C1I 1.768(14) .
O3A Cu9 1.919(5) 7_656
C1A H1AA 0.9900 .
C1A H1AB 0.9900 .
C1A C2A 1.549(18) .
C2A C3A 1.46(2) .
C2A C7A 1.46(2) .
C3A C4A 1.53(2) .
C3A C8A 1.295(19) .
C4A C5A 1.187(19) .
C4A C9A 1.423(19) .
C5A H5A 0.9500 .
C5A C6A 1.225(19) .
C6A C7A 1.44(2) .
C6A C10A 1.63(2) .
C7A C11A 1.466(19) .
C8A H8AA 0.9800 .
C8A H8AB 0.9800 .
C8A H8AC 0.9800 .
C9A H9AA 0.9800 .
C9A H9AB 0.9800 .
C9A H9AC 0.9800 .
C10A H10A 0.9800 .
C10A H10B 0.9800 .
C10A H10C 0.9800 .
C11A H11A 0.9800 .
C11A H11B 0.9800 .
C11A H11C 0.9800 .
C1B H1BA 0.9900 .
C1B H1BB 0.9900 .
C1B C2B 1.505(13) .
C2B C3B 1.372(13) .
C2B C7B 1.407(13) .
C3B C4B 1.439(14) .
C3B C8B 1.561(12) .
C4B C5B 1.383(13) .
C4B C9B 1.524(13) .
C5B H5B 0.9500 .
C5B C6B 1.426(13) .
C6B C7B 1.358(14) .
C6B C10B 1.505(13) .
C7B C11B 1.518(13) .
C8B H8BA 0.9800 .
C8B H8BB 0.9800 .
C8B H8BC 0.9800 .
C9B H9BA 0.9800 .
C9B H9BB 0.9800 .
C9B H9BC 0.9800 .
C10B H10D 0.9800 .
C10B H10E 0.9800 .
C10B H10F 0.9800 .
C11B H11D 0.9800 .
C11B H11E 0.9800 .
C11B H11F 0.9800 .
C1C H1CA 0.9900 .
C1C H1CB 0.9900 .
C1C C2C 1.494(14) .
C2C C3C 1.383(16) .
C2C C7C 1.414(16) .
C3C C4C 1.481(15) .
C3C C8C 1.484(16) .
C4C C5C 1.410(16) .
C4C C9C 1.395(15) .
C5C H5C 0.9500 .
C5C C6C 1.248(15) .
C6C C7C 1.341(14) .
C6C C10C 1.593(16) .
C7C C11C 1.559(16) .
C8C H8CA 0.9800 .
C8C H8CB 0.9800 .
C8C H8CC 0.9800 .
C9C H9CA 0.9800 .
C9C H9CB 0.9800 .
C9C H9CC 0.9800 .
C10C H10G 0.9800 .
C10C H10H 0.9800 .
C10C H10I 0.9800 .
C11C H11G 0.9800 .
C11C H11H 0.9800 .
C11C H11I 0.9800 .
C1D H1DA 0.9900 .
C1D H1DB 0.9900 .
C1D C2D 1.495(10) .
C2D C3D 1.391(11) .
C2D C7D 1.411(12) .
C3D C4D 1.400(12) .
C3D C8D 1.536(12) .
C4D C5D 1.367(13) .
C4D C9D 1.519(13) .
C5D H5D 0.9500 .
C5D C6D 1.438(14) .
C6D C7D 1.389(12) .
C6D C10D 1.494(13) .
C7D C11D 1.522(12) .
C8D H8DA 0.9800 .
C8D H8DB 0.9800 .
C8D H8DC 0.9800 .
C9D H9DA 0.9800 .
C9D H9DB 0.9800 .
C9D H9DC 0.9800 .
C10D H10J 0.9800 .
C10D H10K 0.9800 .
C10D H10L 0.9800 .
C11D H11J 0.9800 .
C11D H11K 0.9800 .
C11D H11L 0.9800 .
O2E Cu13 1.929(5) 7_656
C1E H1EA 0.9900 .
C1E H1EB 0.9900 .
C1E C2E 1.542(12) .
C2E C3E 1.405(16) .
C2E C7E 1.391(15) .
C3E C4E 1.413(13) .
C3E C8E 1.474(15) .
C4E C5E 1.376(15) .
C4E C9E 1.546(15) .
C5E H5E 0.9500 .
C5E C6E 1.333(15) .
C6E C7E 1.388(13) .
C6E C10E 1.546(15) .
C7E C11E 1.525(15) .
C8E H8EA 0.9800 .
C8E H8EB 0.9800 .
C8E H8EC 0.9800 .
C9E H9EA 0.9800 .
C9E H9EB 0.9800 .
C9E H9EC 0.9800 .
C10E H10M 0.9800 .
C10E H10N 0.9800 .
C10E H10O 0.9800 .
C11E H11M 0.9800 .
C11E H11N 0.9800 .
C11E H11O 0.9800 .
O1F Cu3 1.957(5) 7_656
C1F H1FA 0.9900 .
C1F H1FB 0.9900 .
C1F C2F 1.534(17) .
C2F C3F 1.438(18) .
C2F C7F 1.404(18) .
C3F C4F 1.467(18) .
C3F C8F 1.467(17) .
C4F C5F 1.262(17) .
C4F C9F 1.496(17) .
C5F H5F 0.9500 .
C5F C6F 1.345(17) .
C6F C7F 1.491(18) .
C6F C10F 1.570(18) .
C7F C11F 1.451(17) .
C8F H8FA 0.9800 .
C8F H8FB 0.9800 .
C8F H8FC 0.9800 .
C9F H9FA 0.9800 .
C9F H9FB 0.9800 .
C9F H9FC 0.9800 .
C10F H10P 0.9800 .
C10F H10Q 0.9800 .
C10F H10R 0.9800 .
C11F H11P 0.9800 .
C11F H11Q 0.9800 .
C11F H11R 0.9800 .
C1G H1GA 0.9900 .
C1G H1GB 0.9900 .
C1G C2G 1.551(12) .
C2G C3G 1.420(13) .
C2G C7G 1.333(13) .
C3G C4G 1.383(13) .
C3G C8G 1.479(14) .
C4G C5G 1.366(14) .
C4G C9G 1.538(13) .
C5G H5G 0.9500 .
C5G C6G 1.408(13) .
C6G C7G 1.435(12) .
C6G C10G 1.503(14) .
C7G C11G 1.531(13) .
C8G H8GA 0.9800 .
C8G H8GB 0.9800 .
C8G H8GC 0.9800 .
C9G H9GA 0.9800 .
C9G H9GB 0.9800 .
C9G H9GC 0.9800 .
C10G H10S 0.9800 .
C10G H10T 0.9800 .
C10G H10U 0.9800 .
C11G H11S 0.9800 .
C11G H11T 0.9800 .
C11G H11U 0.9800 .
O2H Cu4 1.916(5) 7_656
O3H Cu6 1.923(6) 7_656
C1H H1HA 0.9900 .
C1H H1HB 0.9900 .
C1H C2H 1.547(17) .
C2H C3H 1.407(18) .
C2H C7H 1.395(19) .
C3H C4H 1.489(18) .
C3H C8H 1.423(18) .
C4H C5H 1.299(18) .
C4H C9H 1.474(17) .
C5H H5H 0.9500 .
C5H C6H 1.302(18) .
C6H C7H 1.467(18) .
C6H C10H 1.513(18) .
C7H C11H 1.470(17) .
C8H H8HA 0.9800 .
C8H H8HB 0.9800 .
C8H H8HC 0.9800 .
C9H H9HA 0.9800 .
C9H H9HB 0.9800 .
C9H H9HC 0.9800 .
C10H H10V 0.9800 .
C10H H10W 0.9800 .
C10H H10X 0.9800 .
C11H H11V 0.9800 .
C11H H11W 0.9800 .
C11H H11X 0.9800 .
C1I H1I 0.9500 .
C1I C2I 1.513(15) .
C2I C3I 1.370(17) .
C2I C7I 1.380(16) .
C3I C4I 1.365(15) .
C3I C8I 1.515(16) .
C4I C5I 1.321(15) .
C4I C9I 1.523(16) .
C5I H5I 0.9500 .
C5I C6I 1.391(17) .
C6I C7I 1.419(15) .
C6I C10I 1.590(16) .
C7I C11I 1.569(17) .
C8I H8IA 0.9800 .
C8I H8IB 0.9800 .
C8I H8IC 0.9800 .
C9I H9IA 0.9800 .
C9I H9IB 0.9800 .
C9I H9IC 0.9800 .
C10I H10Y 0.9800 .
C10I H10Z 0.9800 .
C10I H10{ 0.9800 .
C11I H11Y 0.9800 .
C11I H11Z 0.9800 .
C11I H11{ 0.9800 .
O1HY H1HY 0.7979 .
O2HY H2HA 0.8943 .
O2HY H2HB 0.8949 .
O3HY H3HA 0.9900 .
O3HY H3HB 0.9900 .
O4HY H4HY 1.0000 .
O5HY H5HY 0.9931 .
O6HY Cu3 1.994(5) 7_656
O6HY Cu4 2.004(5) 7_656
O6HY H6HY 0.8514 .
O7HY Cu6 2.003(5) 7_656
O7HY H7HY 0.8276 .
N2S C21S 1.167(12) .
C21S C22S 1.516(12) .
C22S H22A 0.9800 .
C22S H22B 0.9800 .
C22S H22C 0.9800 .
N1 C8 1.28(3) .
C7 H7A 0.9800 .
C7 H7B 0.9800 .
C7 H7C 0.9800 .
C7 C8 1.73(3) .

loop_
_geom_hbond_atom_site_label_D
_geom_hbond_atom_site_label_H
_geom_hbond_atom_site_label_A
_geom_hbond_distance_DH
_geom_hbond_distance_HA
_geom_hbond_distance_DA
_geom_hbond_angle_DHA
O2HY H2HA Cl3 0.89 2.20 3.080(5) 170.0
O4HY H4HY Cl1 1.00 2.82 3.353(5) 113.9
O4HY H4HY Cl2 1.00 2.60 3.151(5) 114.7
O6HY H6HY Cl1 0.85 2.73 3.190(5) 115.6

loop_
_geom_torsion_atom_site_label_1
_geom_torsion_atom_site_label_2
_geom_torsion_atom_site_label_3
_geom_torsion_atom_site_label_4
_geom_torsion
_geom_torsion_site_symmetry_1
_geom_torsion_site_symmetry_4
Cu2 N2S C21S C22S 15(21) . .
Cu3 Cu4 O3B P2 -175.6(5) . .
Cu3 Cu4 O3HY Cu5 81.0(3) . .
Cu3 N1 C8 C7 -40(17) . .
Cu4 Cu3 O1A P1 -145.9(3) . .
Cu4 Cu3 O3B P2 175.2(6) . .
Cu4 Cu3 N1 C8 -99(3) . .
Cu7 Cu8 Cl1 Cu11 142.27(5) . .
Cu7 Cu8 O1D P4 178.2(5) . .
Cu7 Cu8 O2F P6 -92.2(4) . .
Cu7 Cu8 O4HY Cu9 137.2(4) . .
Cu7 Cu8 O5HY Cu10 81.9(3) . .
Cu8 Cu7 O2C P3 -147.6(3) . .
Cu8 Cu7 O1D P4 -178.1(5) . .
Cu8 Cu7 O1E Cu6 136.46(16) . .
Cu8 Cu7 O1E P5 -51.8(4) . .
Cu8 Cu7 O4HY Cu9 -134.9(4) . .
Cu12 Cu13 O1I P9 -174.4(5) . .
Cu12 Cu13 O1HY Cu1 82.2(3) . .
Cu12 Cu13 O7HY Cu6 139.1(4) . 7_656
Cu13 Cu12 O1G P7 -147.8(3) . .
Cu13 Cu12 O1H Cu11 134.21(17) . .
Cu13 Cu12 O1H P8 -54.5(4) . .
Cu13 Cu12 O1I P9 174.0(5) . .
Cu13 Cu12 O7HY Cu6 -138.1(4) . 7_656
Cl1 Cu8 O1D Cu7 -102.48(17) . .
Cl1 Cu8 O1D P4 75.8(4) . .
Cl1 Cu8 O2F P6 31.3(4) . .
Cl1 Cu8 O4HY Cu7 114.28(16) . .
Cl1 Cu8 O4HY Cu9 -108.5(3) . .
Cl1 Cu8 O5HY Cu10 -26.6(2) . .
Cl1 Cu11 O3F P6 -22.8(5) . .
Cl1 Cu11 O3G P7 37.2(4) . .
Cl1 Cu11 O1H Cu12 -30.7(2) . .
Cl1 Cu11 O1H P8 158.0(3) . .
Cl1 Cu11 O6HY Cu3 104.1(3) . 7_656
Cl1 Cu11 O6HY Cu4 -131.2(3) . 7_656
Cl2 Cu9 O3E P5 12.3(4) . .
Cl2 Cu9 O1F Cu3 33.5(2) . 7_656
Cl2 Cu9 O1F P6 -157.1(3) . .
Cl2 Cu9 O4HY Cu7 -103.0(3) . .
Cl2 Cu9 O4HY Cu8 132.1(3) . .
Cl2 Cu13 O1I Cu12 -104.49(16) 7_656 .
Cl2 Cu13 O1I P9 81.1(3) 7_656 .
Cl2 Cu13 O1HY Cu1 -26.4(3) 7_656 .
Cl2 Cu13 O7HY Cu6 -107.7(3) 7_656 7_656
Cl2 Cu13 O7HY Cu12 113.17(16) 7_656 .
Cl3 Cu6 O3C P3 36.8(4) . .
Cl3 Cu6 O1E Cu7 -30.0(2) . .
Cl3 Cu6 O1E P5 158.5(3) . .
P1 C1A C2A C3A -90.1(13) . .
P1 C1A C2A C7A 88.7(12) . .
P2 C1B C2B C3B 85.8(13) . .
P2 C1B C2B C7B -88.3(12) . .
P3 C1C C2C C3C -92.4(12) . .
P3 C1C C2C C7C 90.2(12) . .
P4 C1D C2D C3D 86.3(9) . .
P4 C1D C2D C7D -94.4(8) . .
P5 C1E C2E C3E -87.7(12) . .
P5 C1E C2E C7E 93.0(11) . .
P6 C1F C2F C3F -91.6(14) . .
P6 C1F C2F C7F 88.5(14) . .
P7 C1G C2G C3G 91.7(9) . .
P7 C1G C2G C7G -91.3(10) . .
P8 C1H C2H C3H 94.0(14) . .
P8 C1H C2H C7H -86.3(14) . .
P9 C1I C2I C3I -90.2(16) . .
P9 C1I C2I C7I 92.0(16) . .
O1A Cu3 Cu4 O3B 43.5(3) . .
O1A Cu3 Cu4 O2H -112.4(3) . 7_656
O1A Cu3 Cu4 O3HY 26.1(3) . .
O1A Cu3 Cu4 O6HY -164.8(3) . 7_656
O1A Cu3 O3B Cu4 -147.8(2) . .
O1A Cu3 O3B P2 27.4(5) . .
O1A Cu3 N1 C8 36(3) . .
O1A P1 O2A Cu1 -46.8(5) . .
O1A P1 O3A Cu9 40.5(6) . 7_656
O1A P1 C1A C2A 70.7(10) . .
O2A Cu1 O1B P2 -103.4(7) . .
O2A Cu1 O3I Cu2 -120.5(10) . .
O2A Cu1 O3I P9 89.8(11) . .
O2A Cu1 O1HY Cu13 121.9(3) . .
O2A P1 O1A Cu3 90.5(5) . .
O2A P1 O3A Cu9 -88.8(5) . 7_656
O2A P1 C1A C2A -169.8(10) . .
O3A Cu9 Cl2 Cu13 -79.16(17) 7_656 7_656
O3A Cu9 O3E P5 111.3(4) 7_656 .
O3A Cu9 O1F Cu3 -64.3(3) 7_656 7_656
O3A Cu9 O1F P6 105.1(4) 7_656 .
O3A Cu9 O4HY Cu7 149(12) 7_656 .
O3A Cu9 O4HY Cu8 24(12) 7_656 .
O3A P1 O1A Cu3 -38.9(6) . .
O3A P1 O2A Cu1 82.6(5) . .
O3A P1 C1A C2A -50.3(11) . .
C1A P1 O1A Cu3 -155.9(5) . .
C1A P1 O2A Cu1 -162.3(4) . .
C1A P1 O3A Cu9 157.7(5) . 7_656
C1A C2A C3A C4A -179.2(10) . .
C1A C2A C3A C8A -0.4(19) . .
C1A C2A C7A C6A -179.9(10) . .
C1A C2A C7A C11A -3.0(19) . .
C2A C3A C4A C5A -1(2) . .
C2A C3A C4A C9A -174.9(11) . .
C3A C2A C7A C6A -1.1(19) . .
C3A C2A C7A C11A 175.8(12) . .
C3A C4A C5A C6A -1(3) . .
C4A C5A C6A C7A 2(3) . .
C4A C5A C6A C10A -179.5(14) . .
C5A C6A C7A C2A -1(2) . .
C5A C6A C7A C11A -178.3(13) . .
C7A C2A C3A C4A 2.1(18) . .
C7A C2A C3A C8A -179.1(12) . .
C8A C3A C4A C5A -179.6(17) . .
C8A C3A C4A C9A 7(3) . .
C9A C4A C5A C6A 171.6(15) . .
C10A C6A C7A C2A -179.6(10) . .
C10A C6A C7A C11A 3.3(18) . .
O1B Cu1 O2A P1 68.9(4) . .
O1B Cu1 O3I Cu2 -22.9(3) . .
O1B Cu1 O3I P9 -172.6(4) . .
O1B Cu1 O1HY Cu13 -73(4) . .
O1B P2 O2B Cu2 15.8(4) . .
O1B P2 O2B Cu5 165.0(3) . .
O1B P2 O3B Cu3 22.4(5) . .
O1B P2 O3B Cu4 -163.7(3) . .
O1B P2 C1B C2B 53.4(8) . .
O2B Cu2 O3D Cu10 -159.9(2) . .
O2B Cu2 O3D P4 -1.2(4) . .
O2B Cu2 O3I Cu1 12.4(3) . .
O2B Cu2 O3I P9 167.7(2) . .
O2B Cu2 N2S C21S 130(11) . .
O2B Cu5 O1C P3 156.3(7) . .
O2B Cu5 O2D P4 89.4(6) . .
O2B Cu5 O3HY Cu4 -69.9(3) . .
O2B P2 O1B Cu1 -88.0(7) . .
O2B P2 O3B Cu3 144.6(4) . .
O2B P2 O3B Cu4 -41.5(5) . .
O2B P2 C1B C2B -66.1(8) . .
O3B Cu3 Cu4 O2H -156.0(3) . 7_656
O3B Cu3 Cu4 O3HY -17.4(3) . .
O3B Cu3 Cu4 O6HY 151.6(3) . 7_656
O3B Cu3 O1A P1 -118.5(5) . .
O3B Cu3 N1 C8 -60(3) . .
O3B Cu4 O3HY Cu5 69.7(3) . .
O3B P2 O1B Cu1 33.7(8) . .
O3B P2 O2B Cu2 -108.7(3) . .
O3B P2 O2B Cu5 40.5(5) . .
O3B P2 C1B C2B 176.3(7) . .
C1B P2 O1B Cu1 152.9(7) . .
C1B P2 O2B Cu2 134.5(4) . .
C1B P2 O2B Cu5 -76.3(5) . .
C1B P2 O3B Cu3 -97.4(5) . .
C1B P2 O3B Cu4 76.5(5) . .
C1B C2B C3B C4B -169.7(11) . .
C1B C2B C3B C8B 2.0(18) . .
C1B C2B C7B C6B 173.9(11) . .
C1B C2B C7B C11B -2.7(17) . .
C2B C3B C4B C5B -6.2(18) . .
C2B C3B C4B C9B 175.0(11) . .
C3B C2B C7B C6B -0.3(19) . .
C3B C2B C7B C11B -176.9(11) . .
C3B C4B C5B C6B 3.7(17) . .
C4B C5B C6B C7B 0.3(18) . .
C4B C5B C6B C10B 175.2(10) . .
C5B C6B C7B C2B -2.1(18) . .
C5B C6B C7B C11B 174.5(10) . .
C7B C2B C3B C4B 4.5(18) . .
C7B C2B C3B C8B 176.1(11) . .
C8B C3B C4B C5B -178.4(10) . .
C8B C3B C4B C9B 2.7(16) . .
C9B C4B C5B C6B -177.4(10) . .
C10B C6B C7B C2B -176.6(11) . .
C10B C6B C7B C11B 0.0(18) . .
O1C Cu5 O2B Cu2 -106.5(8) . .
O1C Cu5 O2B P2 105.7(9) . .
O1C Cu5 O2D P4 -106.0(6) . .
O1C Cu5 O3HY Cu4 125.5(3) . .
O1C P3 O2C Cu7 88.1(4) . .
O1C P3 O3C Cu6 -92.3(5) . .
O1C P3 C1C C2C 178.0(10) . .
O2C Cu7 Cu8 Cl1 131.5(2) . .
O2C Cu7 Cu8 O1D 44.9(3) . .
O2C Cu7 Cu8 O2F -104.0(3) . .
O2C Cu7 Cu8 O4HY -157.6(3) . .
O2C Cu7 Cu8 O5HY 30.8(3) . .
O2C Cu7 O1D Cu8 -146.0(2) . .
O2C Cu7 O1D P4 35.9(4) . .
O2C Cu7 O1E Cu6 -70.2(3) . .
O2C Cu7 O1E P5 101.6(3) . .
O2C Cu7 O4HY Cu8 65.4(7) . .
O2C Cu7 O4HY Cu9 -69.5(7) . .
O2C P3 O1C Cu5 -51.0(5) . .
O2C P3 O3C Cu6 36.1(5) . .
O2C P3 C1C C2C 58.4(11) . .
O3C Cu6 O1E Cu7 66.7(3) . .
O3C Cu6 O1E P5 -104.8(4) . .
O3C P3 O1C Cu5 77.5(5) . .
O3C P3 O2C Cu7 -40.2(5) . .
O3C P3 C1C C2C -63.4(11) . .
C1C P3 O1C Cu5 -167.7(5) . .
C1C P3 O2C Cu7 -158.4(5) . .
C1C P3 O3C Cu6 155.3(5) . .
C1C C2C C3C C4C -178.3(9) . .
C1C C2C C3C C8C 0.4(16) . .
C1C C2C C7C C6C 177.7(10) . .
C1C C2C C7C C11C -0.4(15) . .
C2C C3C C4C C5C 1.1(14) . .
C2C C3C C4C C9C 178.3(10) . .
C3C C2C C7C C6C 0.4(16) . .
C3C C2C C7C C11C -177.8(9) . .
C3C C4C C5C C6C -1.1(17) . .
C4C C5C C6C C7C 0.6(19) . .
C4C C5C C6C C10C -178.7(9) . .
C5C C6C C7C C2C -0.2(17) . .
C5C C6C C7C C11C 177.9(10) . .
C7C C2C C3C C4C -0.8(15) . .
C7C C2C C3C C8C 177.9(9) . .
C8C C3C C4C C5C -177.7(9) . .
C8C C3C C4C C9C -0.5(15) . .
C9C C4C C5C C6C -178.3(11) . .
C10C C6C C7C C2C 179.1(9) . .
C10C C6C C7C C11C -2.8(15) . .
O1D Cu7 Cu8 Cl1 86.6(2) . .
O1D Cu7 Cu8 O2F -148.9(3) . .
O1D Cu7 Cu8 O4HY 157.5(3) . .
O1D Cu7 Cu8 O5HY -14.1(3) . .
O1D Cu7 O2C P3 -119.8(4) . .
O1D Cu7 O1E Cu6 78.7(16) . .
O1D Cu7 O1E P5 -109.6(15) . .
O1D Cu7 O4HY Cu8 -14.8(2) . .
O1D Cu7 O4HY Cu9 -149.7(3) . .
O1D Cu8 Cl1 Cu11 -177.09(15) . .
O1D Cu8 O2F P6 -138.4(4) . .
O1D Cu8 O4HY Cu7 14.48(19) . .
O1D Cu8 O4HY Cu9 151.7(3) . .
O1D Cu8 O5HY Cu10 72.9(3) . .
O1D P4 O2D Cu5 35.3(7) . .
O1D P4 O3D Cu2 -111.2(3) . .
O1D P4 O3D Cu10 44.1(5) . .
O1D P4 C1D C2D -180.0(6) . .
O2D Cu5 O2B Cu2 -23.4(2) . .
O2D Cu5 O2B P2 -171.2(4) . .
O2D Cu5 O1C P3 74.0(4) . .
O2D Cu5 O3HY Cu4 -97(4) . .
O2D P4 O1D Cu7 15.9(5) . .
O2D P4 O1D Cu8 -161.7(3) . .
O2D P4 O3D Cu2 12.7(4) . .
O2D P4 O3D Cu10 168.0(3) . .
O2D P4 C1D C2D 57.7(7) . .
O3D Cu2 O2B Cu5 11.5(3) . .
O3D Cu2 O2B P2 165.7(2) . .
O3D Cu2 O3I Cu1 -157.7(2) . .
O3D Cu2 O3I P9 -2.4(4) . .
O3D Cu2 N2S C21S -110(11) . .
O3D Cu10 O2G P7 156.8(7) . .
O3D Cu10 O2I P9 85.8(6) . .
O3D Cu10 O5HY Cu8 -70.3(3) . .
O3D P4 O1D Cu7 137.9(4) . .
O3D P4 O1D Cu8 -39.7(4) . .
O3D P4 O2D Cu5 -85.4(7) . .
O3D P4 C1D C2D -62.6(7) . .
C1D P4 O1D Cu7 -103.1(5) . .
C1D P4 O1D Cu8 79.3(4) . .
C1D P4 O2D Cu5 154.1(6) . .
C1D P4 O3D Cu2 131.7(3) . .
C1D P4 O3D Cu10 -73.1(5) . .
C1D C2D C3D C4D 178.6(7) . .
C1D C2D C3D C8D -0.8(12) . .
C1D C2D C7D C6D -177.7(7) . .
C1D C2D C7D C11D 1.1(11) . .
C2D C3D C4D C5D 0.7(13) . .
C2D C3D C4D C9D -178.1(9) . .
C3D C2D C7D C6D 1.5(12) . .
C3D C2D C7D C11D -179.6(8) . .
C3D C4D C5D C6D -1.6(14) . .
C4D C5D C6D C7D 2.4(13) . .
C4D C5D C6D C10D -179.0(8) . .
C5D C6D C7D C2D -2.3(12) . .
C5D C6D C7D C11D 178.8(8) . .
C7D C2D C3D C4D -0.6(12) . .
C7D C2D C3D C8D 179.9(7) . .
C8D C3D C4D C5D -179.8(8) . .
C8D C3D C4D C9D 1.4(13) . .
C9D C4D C5D C6D 177.2(9) . .
C10D C6D C7D C2D 179.1(8) . .
C10D C6D C7D C11D 0.2(12) . .
O1E Cu6 O3C P3 -48.5(4) . .
O1E Cu7 Cu8 Cl1 -83.1(2) . .
O1E Cu7 Cu8 O1D -169.7(3) . .
O1E Cu7 Cu8 O2F 41.4(3) . .
O1E Cu7 Cu8 O4HY -12.2(3) . .
O1E Cu7 Cu8 O5HY 176.2(3) . .
O1E Cu7 O2C P3 56.1(4) . .
O1E Cu7 O1D Cu8 65.3(16) . .
O1E Cu7 O1D P4 -112.8(15) . .
O1E Cu7 O4HY Cu8 171.3(2) . .
O1E Cu7 O4HY Cu9 36.4(3) . .
O1E P5 O2E Cu13 -38.6(5) . 7_656
O1E P5 O3E Cu9 59.1(4) . .
O1E P5 C1E C2E -172.2(9) . .
O2E Cu13 O1I Cu12 68.2(6) 7_656 .
O2E Cu13 O1I P9 -106.2(6) 7_656 .
O2E Cu13 O1HY Cu1 -130.6(3) 7_656 .
O2E Cu13 O7HY Cu6 -3.4(3) 7_656 7_656
O2E Cu13 O7HY Cu12 -142.5(2) 7_656 .
O2E P5 O1E Cu6 -39.5(4) . .
O2E P5 O1E Cu7 149.9(3) . .
O2E P5 O3E Cu9 -63.5(5) . .
O2E P5 C1E C2E -55.9(10) . .
O3E Cu9 Cl2 Cu13 15.46(17) . 7_656
O3E Cu9 O1F Cu3 -161.7(6) . 7_656
O3E Cu9 O1F P6 7.7(9) . .
O3E Cu9 O4HY Cu7 8.2(3) . .
O3E Cu9 O4HY Cu8 -116.7(3) . .
O3E P5 O1E Cu6 -166.5(3) . .
O3E P5 O1E Cu7 22.8(4) . .
O3E P5 O2E Cu13 84.0(5) . 7_656
O3E P5 C1E C2E 71.3(10) . .
C1E P5 O1E Cu6 77.1(5) . .
C1E P5 O1E Cu7 -93.6(5) . .
C1E P5 O2E Cu13 -153.2(5) . 7_656
C1E P5 O3E Cu9 173.7(4) . .
C1E C2E C3E C4E -176.3(9) . .
C1E C2E C3E C8E 1.8(15) . .
C1E C2E C7E C6E 177.4(9) . .
C1E C2E C7E C11E -7.4(14) . .
C2E C3E C4E C5E -0.4(14) . .
C2E C3E C4E C9E 177.2(9) . .
C3E C2E C7E C6E -1.8(15) . .
C3E C2E C7E C11E 173.4(9) . .
C3E C4E C5E C6E -3.6(16) . .
C4E C5E C6E C7E 4.8(16) . .
C4E C5E C6E C10E -179.9(9) . .
C5E C6E C7E C2E -1.9(15) . .
C5E C6E C7E C11E -177.1(9) . .
C7E C2E C3E C4E 2.9(15) . .
C7E C2E C3E C8E -178.9(9) . .
C8E C3E C4E C5E -178.6(9) . .
C8E C3E C4E C9E -1.0(14) . .
C9E C4E C5E C6E 178.9(10) . .
C10E C6E C7E C2E -177.4(9) . .
C10E C6E C7E C11E 7.5(14) . .
O1F Cu3 Cu4 O3B -160.1(3) 7_656 .
O1F Cu3 Cu4 O2H 43.9(3) 7_656 7_656
O1F Cu3 Cu4 O3HY -177.5(3) 7_656 .
O1F Cu3 Cu4 O6HY -8.4(3) 7_656 7_656
O1F Cu3 O1A P1 50.8(5) 7_656 .
O1F Cu3 O3B Cu4 80.3(9) 7_656 .
O1F Cu3 O3B P2 -104.5(9) 7_656 .
O1F Cu3 N1 C8 129(3) 7_656 .
O1F Cu9 Cl2 Cu13 -169.43(15) . 7_656
O1F Cu9 O3E P5 -151.4(6) . .
O1F Cu9 O4HY Cu7 170.8(3) . .
O1F Cu9 O4HY Cu8 45.9(3) . .
O1F P6 O2F Cu8 46.3(5) . .
O1F P6 O3F Cu11 -50.5(5) . .
O1F P6 C1F C2F 169.5(10) . .
O2F Cu8 Cl1 Cu11 7.71(18) . .
O2F Cu8 O1D Cu7 67.6(5) . .
O2F Cu8 O1D P4 -114.2(5) . .
O2F Cu8 O4HY Cu7 -138.2(2) . .
O2F Cu8 O4HY Cu9 -1.0(3) . .
O2F Cu8 O5HY Cu10 -134.0(3) . .
O2F P6 O1F Cu3 -156.7(3) . 7_656
O2F P6 O1F Cu9 34.8(4) . .
O2F P6 O3F Cu11 72.8(5) . .
O2F P6 C1F C2F 52.1(12) . .
O3F Cu11 Cl1 Cu8 -11.01(19) . .
O3F Cu11 O3G P7 146.1(4) . .
O3F Cu11 O1H Cu12 153.5(8) . .
O3F Cu11 O1H P8 -17.8(11) . .
O3F Cu11 O6HY Cu3 -4.9(3) . 7_656
O3F Cu11 O6HY Cu4 119.8(3) . 7_656
O3F P6 O1F Cu3 -29.6(4) . 7_656
O3F P6 O1F Cu9 162.0(3) . .
O3F P6 O2F Cu8 -77.0(5) . .
O3F P6 C1F C2F -73.5(11) . .
C1F P6 O1F Cu3 85.9(6) . 7_656
C1F P6 O1F Cu9 -82.5(6) . .
C1F P6 O2F Cu8 162.6(6) . .
C1F P6 O3F Cu11 -165.9(5) . .
C1F C2F C3F C4F -179.0(11) . .
C1F C2F C3F C8F -1.3(19) . .
C1F C2F C7F C6F -177.1(11) . .
C1F C2F C7F C11F 2(2) . .
C2F C3F C4F C5F -1(2) . .
C2F C3F C4F C9F 179.5(11) . .
C3F C2F C7F C6F 3(2) . .
C3F C2F C7F C11F -177.7(13) . .
C3F C4F C5F C6F -3(3) . .
C4F C5F C6F C7F 7(2) . .
C4F C5F C6F C10F -178.8(14) . .
C5F C6F C7F C2F -6.6(19) . .
C5F C6F C7F C11F 174.1(12) . .
C7F C2F C3F C4F 1(2) . .
C7F C2F C3F C8F 178.5(13) . .
C8F C3F C4F C5F -178.9(13) . .
C8F C3F C4F C9F 2(2) . .
C9F C4F C5F C6F 176.2(13) . .
C10F C6F C7F C2F 178.4(11) . .
C10F C6F C7F C11F -0.9(18) . .
O1G Cu12 Cu13 Cl2 129.8(2) . 7_656
O1G Cu12 Cu13 O2E -107.9(3) . 7_656
O1G Cu12 Cu13 O1I 46.0(3) . .
O1G Cu12 Cu13 O1HY 28.7(3) . .
O1G Cu12 Cu13 O7HY -158.0(3) . .
O1G Cu12 O1H Cu11 -69.3(3) . .
O1G Cu12 O1H P8 102.0(4) . .
O1G Cu12 O1I Cu13 -145.3(2) . .
O1G Cu12 O1I P9 28.7(4) . .
O1G Cu12 O7HY Cu6 -71.3(7) . 7_656
O1G Cu12 O7HY Cu13 66.8(7) . .
O1G P7 O2G Cu10 -47.8(5) . .
O1G P7 O3G Cu11 35.7(5) . .
O1G P7 C1G C2G 56.4(8) . .
O2G Cu10 O3D Cu2 -107.1(9) . .
O2G Cu10 O3D P4 99.0(9) . .
O2G Cu10 O2I P9 -107.9(6) . .
O2G Cu10 O5HY Cu8 123.5(3) . .
O2G P7 O1G Cu12 88.2(5) . .
O2G P7 O3G Cu11 -91.2(5) . .
O2G P7 C1G C2G 175.5(7) . .
O3G Cu11 Cl1 Cu8 79.85(17) . .
O3G Cu11 O3F P6 -120.0(4) . .
O3G Cu11 O1H Cu12 66.6(3) . .
O3G Cu11 O1H P8 -104.6(4) . .
O3G Cu11 O6HY Cu3 -91(5) . 7_656
O3G Cu11 O6HY Cu4 34(5) . 7_656
O3G P7 O1G Cu12 -38.2(5) . .
O3G P7 O2G Cu10 79.6(5) . .
O3G P7 C1G C2G -66.7(8) . .
C1G P7 O1G Cu12 -158.1(4) . .
C1G P7 O2G Cu10 -164.9(4) . .
C1G P7 O3G Cu11 156.2(4) . .
C1G C2G C3G C4G 177.1(8) . .
C1G C2G C3G C8G -5.9(13) . .
C1G C2G C7G C6G -176.6(8) . .
C1G C2G C7G C11G 3.5(13) . .
C2G C3G C4G C5G -0.8(14) . .
C2G C3G C4G C9G 179.7(8) . .
C3G C2G C7G C6G 0.2(14) . .
C3G C2G C7G C11G -179.6(8) . .
C3G C4G C5G C6G 1.0(15) . .
C4G C5G C6G C7G -0.5(14) . .
C4G C5G C6G C10G -179.6(9) . .
C5G C6G C7G C2G 0.0(13) . .
C5G C6G C7G C11G 179.8(8) . .
C7G C2G C3G C4G 0.2(14) . .
C7G C2G C3G C8G 177.2(9) . .
C8G C3G C4G C5G -177.8(9) . .
C8G C3G C4G C9G 2.8(14) . .
C9G C4G C5G C6G -179.5(8) . .
C10G C6G C7G C2G 179.0(9) . .
C10G C6G C7G C11G -1.2(13) . .
O1H Cu11 Cl1 Cu8 170.10(16) . .
O1H Cu11 O3F P6 152.8(7) . .
O1H Cu11 O3G P7 -48.5(4) . .
O1H Cu11 O6HY Cu3 -170.3(3) . 7_656
O1H Cu11 O6HY Cu4 -45.5(3) . 7_656
O1H Cu12 Cu13 Cl2 -80.7(2) . 7_656
O1H Cu12 Cu13 O2E 41.6(3) . 7_656
O1H Cu12 Cu13 O1I -164.5(3) . .
O1H Cu12 Cu13 O1HY 178.1(3) . .
O1H Cu12 Cu13 O7HY -8.5(3) . .
O1H Cu12 O1G P7 53.1(4) . .
O1H Cu12 O1I Cu13 78.3(11) . .
O1H Cu12 O1I P9 -107.7(11) . .
O1H Cu12 O7HY Cu6 36.0(3) . 7_656
O1H Cu12 O7HY Cu13 174.0(2) . .
O1H P8 O2H Cu4 -42.8(5) . 7_656
O1H P8 O3H Cu6 53.6(5) . 7_656
O1H P8 C1H C2H -167.7(9) . .
O2H Cu4 O3B Cu3 62.0(6) 7_656 .
O2H Cu4 O3B P2 -113.5(6) 7_656 .
O2H Cu4 O3HY Cu5 -131.6(3) 7_656 .
O2H P8 O1H Cu11 -36.2(4) . .
O2H P8 O1H Cu12 153.3(3) . .
O2H P8 O3H Cu6 -70.1(5) . 7_656
O2H P8 C1H C2H -52.1(11) . .
O3H Cu6 O3C P3 146.8(4) 7_656 .
O3H Cu6 O1E Cu7 163.1(7) 7_656 .
O3H Cu6 O1E P5 -8.4(11) 7_656 .
O3H P8 O1H Cu11 -163.9(3) . .
O3H P8 O1H Cu12 25.6(4) . .
O3H P8 O2H Cu4 81.6(5) . 7_656
O3H P8 C1H C2H 73.8(11) . .
C1H P8 O1H Cu11 77.9(6) . .
C1H P8 O1H Cu12 -92.6(6) . .
C1H P8 O2H Cu4 -156.4(6) . 7_656
C1H P8 O3H Cu6 169.5(5) . 7_656
C1H C2H C3H C4H -177.2(11) . .
C1H C2H C3H C8H -1(2) . .
C1H C2H C7H C6H 173.8(12) . .
C1H C2H C7H C11H -3(2) . .
C2H C3H C4H C5H 2(2) . .
C2H C3H C4H C9H 175.6(12) . .
C3H C2H C7H C6H -7(2) . .
C3H C2H C7H C11H 176.4(13) . .
C3H C4H C5H C6H -3(3) . .
C4H C5H C6H C7H -1(2) . .
C4H C5H C6H C10H 179.5(14) . .
C5H C6H C7H C2H 5(2) . .
C5H C6H C7H C11H -177.7(13) . .
C7H C2H C3H C4H 3(2) . .
C7H C2H C3H C8H 179.7(14) . .
C8H C3H C4H C5H -174.9(14) . .
C8H C3H C4H C9H -1(2) . .
C9H C4H C5H C6H -176.5(14) . .
C10H C6H C7H C2H -175.0(13) . .
C10H C6H C7H C11H 2(2) . .
O1I Cu12 Cu13 Cl2 83.8(2) . 7_656
O1I Cu12 Cu13 O2E -154.0(3) . 7_656
O1I Cu12 Cu13 O1HY -17.4(3) . .
O1I Cu12 Cu13 O7HY 156.0(3) . .
O1I Cu12 O1G P7 -119.3(4) . .
O1I Cu12 O1H Cu11 67.3(12) . .
O1I Cu12 O1H P8 -121.3(10) . .
O1I Cu12 O7HY Cu6 -153.9(3) . 7_656
O1I Cu12 O7HY Cu13 -15.78(19) . .
O1I Cu13 O1HY Cu1 71.0(3) . .
O1I Cu13 O7HY Cu6 154.7(3) . 7_656
O1I Cu13 O7HY Cu12 15.57(19) . .
O1I P9 O2I Cu10 34.6(7) . .
O1I P9 O3I Cu1 43.6(5) . .
O1I P9 O3I Cu2 -107.0(3) . .
O1I P9 C1I C2I 178.9(9) . .
O2I Cu10 O3D Cu2 -22.7(3) . .
O2I Cu10 O3D P4 -176.6(4) . .
O2I Cu10 O2G P7 73.1(4) . .
O2I Cu10 O5HY Cu8 -112(4) . .
O2I P9 O1I Cu12 22.1(5) . .
O2I P9 O1I Cu13 -165.5(3) . .
O2I P9 O3I Cu1 167.1(4) . .
O2I P9 O3I Cu2 16.5(4) . .
O2I P9 C1I C2I 57.9(11) . .
O3I Cu1 O2A P1 165.5(8) . .
O3I Cu1 O1B P2 89.6(7) . .
O3I Cu1 O1HY Cu13 -70.9(3) . .
O3I Cu2 O2B Cu5 -158.4(2) . .
O3I Cu2 O2B P2 -4.2(4) . .
O3I Cu2 O3D Cu10 10.3(3) . .
O3I Cu2 O3D P4 168.9(2) . .
O3I Cu2 N2S C21S 9(11) . .
O3I P9 O1I Cu12 144.1(4) . .
O3I P9 O1I Cu13 -43.5(4) . .
O3I P9 O2I Cu10 -85.5(6) . .
O3I P9 C1I C2I -64.1(11) . .
C1I P9 O1I Cu12 -95.3(6) . .
C1I P9 O1I Cu13 77.1(6) . .
C1I P9 O2I Cu10 151.3(7) . .
C1I P9 O3I Cu1 -72.8(6) . .
C1I P9 O3I Cu2 136.7(5) . .
C1I C2I C3I C4I 179.0(14) . .
C1I C2I C3I C8I 4(2) . .
C1I C2I C7I C6I 172.3(14) . .
C1I C2I C7I C11I -6(2) . .
C2I C3I C4I C5I 9(2) . .
C2I C3I C4I C9I 179.1(14) . .
C3I C2I C7I C6I -5(2) . .
C3I C2I C7I C11I 176.1(14) . .
C3I C4I C5I C6I -6(2) . .
C4I C5I C6I C7I -2(2) . .
C4I C5I C6I C10I -175.6(14) . .
C5I C6I C7I C2I 8(2) . .
C5I C6I C7I C11I -173.2(14) . .
C7I C2I C3I C4I -3(3) . .
C7I C2I C3I C8I -178.0(14) . .
C8I C3I C4I C5I -175.7(14) . .
C8I C3I C4I C9I -6(2) . .
C9I C4I C5I C6I -177.2(14) . .
C10I C6I C7I C2I -178.4(13) . .
C10I C6I C7I C11I 0(2) . .
O1HY Cu1 O2A P1 -111.9(4) . .
O1HY Cu1 O1B P2 92(4) . .
O1HY Cu1 O3I Cu2 157.2(3) . .
O1HY Cu1 O3I P9 7.5(4) . .
O1HY Cu13 O1I Cu12 166.8(2) . .
O1HY Cu13 O1I P9 -7.6(4) . .
O1HY Cu13 O7HY Cu6 175.2(14) . 7_656
O1HY Cu13 O7HY Cu12 36.0(16) . .
O2HY Cu2 O2B Cu5 -73.2(3) . .
O2HY Cu2 O2B P2 81.0(3) . .
O2HY Cu2 O3D Cu10 -74.0(3) . .
O2HY Cu2 O3D P4 84.6(3) . .
O2HY Cu2 O3I Cu1 -73.7(3) . .
O2HY Cu2 O3I P9 81.6(3) . .
O2HY Cu2 N2S C21S -6(15) . .
O3HY Cu4 O3B Cu3 167.1(2) . .
O3HY Cu4 O3B P2 -8.4(4) . .
O3HY Cu5 O2B Cu2 158.0(2) . .
O3HY Cu5 O2B P2 10.2(4) . .
O3HY Cu5 O1C P3 -108.1(4) . .
O3HY Cu5 O2D P4 116(4) . .
O4HY Cu7 Cu8 Cl1 -70.9(2) . .
O4HY Cu7 Cu8 O1D -157.5(3) . .
O4HY Cu7 Cu8 O2F 53.6(3) . .
O4HY Cu7 Cu8 O5HY -171.6(3) . .
O4HY Cu7 O2C P3 162.5(5) . .
O4HY Cu7 O1D Cu8 14.9(2) . .
O4HY Cu7 O1D P4 -163.2(4) . .
O4HY Cu7 O1E Cu6 128.4(2) . .
O4HY Cu7 O1E P5 -59.9(3) . .
O4HY Cu8 Cl1 Cu11 103.13(14) . .
O4HY Cu8 O1D Cu7 -15.0(2) . .
O4HY Cu8 O1D P4 163.2(4) . .
O4HY Cu8 O2F P6 -59.5(4) . .
O4HY Cu8 O5HY Cu10 46.9(14) . .
O4HY Cu9 Cl2 Cu13 102.04(15) . 7_656
O4HY Cu9 O3E P5 -69.5(4) . .
O4HY Cu9 O1F Cu3 116.1(3) . 7_656
O4HY Cu9 O1F P6 -74.5(3) . .
O5HY Cu8 Cl1 Cu11 -86.23(17) . .
O5HY Cu8 O1D Cu7 169.3(2) . .
O5HY Cu8 O1D P4 -12.5(4) . .
O5HY Cu8 O2F P6 120.7(4) . .
O5HY Cu8 O4HY Cu7 40.9(14) . .
O5HY Cu8 O4HY Cu9 178(43) . .
O5HY Cu10 O3D Cu2 159.6(3) . .
O5HY Cu10 O3D P4 5.8(4) . .
O5HY Cu10 O2G P7 -109.8(4) . .
O5HY Cu10 O2I P9 128(3) . .
O6HY Cu3 Cu4 O3B -151.6(3) 7_656 .
O6HY Cu3 Cu4 O2H 52.4(3) 7_656 7_656
O6HY Cu3 Cu4 O3HY -169.1(3) 7_656 .
O6HY Cu3 O1A P1 164.1(7) 7_656 .
O6HY Cu3 O3B Cu4 19.0(2) 7_656 .
O6HY Cu3 O3B P2 -165.8(5) 7_656 .
O6HY Cu3 N1 C8 -142(3) 7_656 .
O6HY Cu4 O3B Cu3 -18.9(2) 7_656 .
O6HY Cu4 O3B P2 165.5(4) 7_656 .
O6HY Cu4 O3HY Cu5 30.5(14) 7_656 .
O6HY Cu11 Cl1 Cu8 -100.92(15) . .
O6HY Cu11 O3F P6 62.8(4) . .
O6HY Cu11 O3G P7 -127(4) . .
O6HY Cu11 O1H Cu12 -116.2(3) . .
O6HY Cu11 O1H P8 72.6(4) . .
O7HY Cu6 O3C P3 -88(6) 7_656 .
O7HY Cu6 O1E Cu7 -114.6(3) 7_656 .
O7HY Cu6 O1E P5 73.9(4) 7_656 .
O7HY Cu12 Cu13 Cl2 -72.2(2) . 7_656
O7HY Cu12 Cu13 O2E 50.0(3) . 7_656
O7HY Cu12 Cu13 O1I -156.0(3) . .
O7HY Cu12 Cu13 O1HY -173.4(3) . .
O7HY Cu12 O1G P7 160.6(5) . .
O7HY Cu12 O1H Cu11 128.5(3) . .
O7HY Cu12 O1H P8 -60.2(4) . .
O7HY Cu12 O1I Cu13 16.0(2) . .
O7HY Cu12 O1I P9 -170.0(4) . .
O7HY Cu13 O1I Cu12 -16.2(2) . .
O7HY Cu13 O1I P9 169.4(4) . .
O7HY Cu13 O1HY Cu1 50.8(17) . .
N2S Cu2 O2B Cu5 108.5(3) . .
N2S Cu2 O2B P2 -97.3(3) . .
N2S Cu2 O3D Cu10 103.6(3) . .
N2S Cu2 O3D P4 -97.8(3) . .
N2S Cu2 O3I Cu1 106.9(3) . .
N2S Cu2 O3I P9 -97.7(4) . .
N1 Cu3 Cu4 O3B 109.1(3) . .
N1 Cu3 Cu4 O2H -46.9(3) . 7_656
N1 Cu3 Cu4 O3HY 91.6(3) . .
N1 Cu3 Cu4 O6HY -99.3(3) . 7_656
N1 Cu3 O1A P1 157.5(5) . .
N1 Cu3 O3B Cu4 -60.6(3) . .
N1 Cu3 O3B P2 114.6(5) . .

loop_
_smtbx_masks_void_nr
_smtbx_masks_void_average_x
_smtbx_masks_void_average_y
_smtbx_masks_void_average_z
_smtbx_masks_void_volume
_smtbx_masks_void_count_electrons
1 -0.060 -0.682 -0.133 11049.5 1710.1
2 0.250 0.250 1.000 17.8 0.0
3 0.250 0.750 0.500 17.8 0.0
4 0.750 0.250 0.500 17.8 0.0
5 0.750 0.750 1.000 17.8 0.0
